data_7007874
loop_
_publ_author_name
'Cotton, F. Albert'
'Chao, Hui'
'Murillo, Carlos A.'
'Wang, Qingsheng'

_publ_section_title
;
 A trimetal chain cocooned by two heptadentate polypyridylamide
 ligands.
;
_journal_issue 45
_journal_name_full 'Dalton transactions (Cambridge, England : 2003)'
_journal_page_first 5416
_journal_page_last 5422
_journal_paper_doi 10.1039/b612076h
_journal_year 2006
_chemical_formula_moiety Ni3(C27H23N18)2(PF6)2,0.75CH3COCH3,0.5H2O
_chemical_formula_sum 'C56.25 H50.5 F12 N18 Ni3 O1.25 P2'
_chemical_formula_weight 1464.72
_chemical_name_common Ni3(mpeptea)2(PF6)2,0.75CH3COCH3,0.5H2O
_chemical_name_systematic
;
?
;
_space_group_IT_number 2
_symmetry_cell_setting triclinic
_symmetry_space_group_name_Hall '-P 1'
_symmetry_space_group_name_H-M 'P -1'
_atom_sites_solution_hydrogens geom
_atom_sites_solution_primary direct
_atom_sites_solution_secondary difmap
_audit_creation_method SHELXL-97
_cell_angle_alpha 85.761(8)
_cell_angle_beta 78.517(8)
_cell_angle_gamma 80.128(9)
_cell_formula_units_Z 4
_cell_length_a 13.986(7)
_cell_length_b 14.116(7)
_cell_length_c 31.151(15)
_cell_measurement_reflns_used 37864
_cell_measurement_temperature 213(2)
_cell_measurement_theta_max 25.00
_cell_measurement_theta_min 1.81
_cell_volume 5933(5)
_computing_cell_refinement SAINT
_computing_data_collection SMART
_computing_data_reduction SAINT
_computing_molecular_graphics XP
_computing_publication_material CIFTAB
_computing_structure_refinement 'SHELXL-97 (Sheldrick, 1997)'
_computing_structure_solution 'SHELXS-97 (Sheldrick, 1990)'
_diffrn_ambient_temperature 213(2)
_diffrn_measured_fraction_theta_full 0.985
_diffrn_measured_fraction_theta_max 0.985
_diffrn_measurement_device_type 'Bruker Smart 1000'
_diffrn_measurement_method \w-scans
_diffrn_radiation_monochromator graphite
_diffrn_radiation_source 'fine-focus sealed tube'
_diffrn_radiation_type MoK\a
_diffrn_radiation_wavelength 0.71073
_diffrn_reflns_av_R_equivalents 0.0414
_diffrn_reflns_av_sigmaI/netI 0.0767
_diffrn_reflns_limit_h_max 16
_diffrn_reflns_limit_h_min -15
_diffrn_reflns_limit_k_max 16
_diffrn_reflns_limit_k_min -16
_diffrn_reflns_limit_l_max 37
_diffrn_reflns_limit_l_min -37
_diffrn_reflns_number 37863
_diffrn_reflns_theta_full 25.00
_diffrn_reflns_theta_max 25.00
_diffrn_reflns_theta_min 1.81
_diffrn_standards_number 0
_exptl_absorpt_coefficient_mu 1.094
_exptl_absorpt_correction_T_max 0.9373
_exptl_absorpt_correction_T_min 0.8620
_exptl_absorpt_correction_type multi-scan
_exptl_absorpt_process_details SADABS
_exptl_crystal_colour purple
_exptl_crystal_density_diffrn 1.640
_exptl_crystal_density_method 'not measured'
_exptl_crystal_description needle
_exptl_crystal_F_000 2984
_exptl_crystal_size_max 0.14
_exptl_crystal_size_mid 0.12
_exptl_crystal_size_min 0.06
_refine_diff_density_max 1.173
_refine_diff_density_min -1.187
_refine_diff_density_rms 0.104
_refine_ls_extinction_method none
_refine_ls_goodness_of_fit_ref 1.042
_refine_ls_hydrogen_treatment noref
_refine_ls_matrix_type full
_refine_ls_number_parameters 1765
_refine_ls_number_reflns 20609
_refine_ls_number_restraints 5841
_refine_ls_restrained_S_all 1.159
_refine_ls_R_factor_all 0.1109
_refine_ls_R_factor_gt 0.0617
_refine_ls_shift/su_max 0.002
_refine_ls_shift/su_mean 0.000
_refine_ls_structure_factor_coef Fsqd
_refine_ls_weighting_details 'calc w=1/[\s^2^(Fo^2^)+(0.0720P)^2^+18.7066P] where P=(Fo^2^+2Fc^2^)/3'
_refine_ls_weighting_scheme calc
_refine_ls_wR_factor_gt 0.1457
_refine_ls_wR_factor_ref 0.1767
_reflns_number_gt 13021
_reflns_number_total 20609
_reflns_threshold_expression >2sigma(I)
_cod_data_source_file b612076h.txt
_cod_data_source_block cif8
_cod_original_formula_sum 'C56.25 H50.50 F12 N18 Ni3 O1.25 P2'
_cod_database_code 7007874

loop_
_symmetry_equiv_pos_as_xyz
'x, y, z'
'-x, -y, -z'

loop_
_atom_site_label
_atom_site_type_symbol
_atom_site_fract_x
_atom_site_fract_y
_atom_site_fract_z
_atom_site_U_iso_or_equiv
_atom_site_adp_type
_atom_site_occupancy
_atom_site_symmetry_multiplicity
_atom_site_calc_flag
_atom_site_refinement_flags
_atom_site_disorder_assembly
_atom_site_disorder_group
Ni1 Ni 0.49318(6) -0.16372(6) 0.35006(2) 0.0240(2) Uani 1 1 d . . .
Ni2 Ni 0.63388(6) -0.26558(6) 0.36582(2) 0.02070(19) Uani 1 1 d . . .
Ni3 Ni 0.77410(6) -0.36866(6) 0.38173(3) 0.0242(2) Uani 1 1 d . . .
Ni4 Ni 0.71178(7) 0.18786(6) 0.11181(3) 0.0288(2) Uani 1 1 d . . .
Ni5 Ni 0.85077(6) 0.24061(6) 0.12896(2) 0.0244(2) Uani 1 1 d . . .
Ni6 Ni 0.98770(7) 0.29140(6) 0.14823(3) 0.0277(2) Uani 1 1 d . . .
N1 N 0.6724(4) -0.4676(4) 0.39798(16) 0.0258(12) Uani 1 1 d . . .
N2 N 0.5487(4) -0.3365(4) 0.40504(16) 0.0240(12) Uani 1 1 d . . .
N3 N 0.4260(4) -0.2038(4) 0.40964(17) 0.0261(12) Uani 1 1 d . . .
N4 N 0.3193(4) -0.0556(4) 0.41201(18) 0.0336(14) Uani 1 1 d . . .
N5 N 0.3736(4) -0.0801(4) 0.33624(17) 0.0310(13) Uani 1 1 d . . .
N6 N 0.4327(5) -0.1095(4) 0.26009(19) 0.0392(15) Uani 1 1 d . . .
N7 N 0.5770(4) -0.1381(4) 0.29159(16) 0.0269(12) Uani 1 1 d . . .
N8 N 0.7111(4) -0.1890(4) 0.32576(16) 0.0257(12) Uani 1 1 d . . .
N9 N 0.8431(4) -0.2463(4) 0.35924(17) 0.0276(12) Uani 1 1 d . . .
N10 N 0.4680(4) -0.2899(4) 0.32377(17) 0.0284(13) Uani 1 1 d . . .
N11 N 0.6337(4) -0.3465(4) 0.32014(16) 0.0258(12) Uani 1 1 d . . .
N12 N 0.8002(4) -0.4021(4) 0.31822(17) 0.0273(12) Uani 1 1 d . . .
N13 N 0.9709(4) -0.4353(4) 0.3208(2) 0.0376(15) Uani 1 1 d . . .
N14 N 0.8928(4) -0.4550(4) 0.39496(18) 0.0300(13) Uani 1 1 d . . .
N15 N 0.8100(4) -0.4695(4) 0.46917(18) 0.0338(14) Uani 1 1 d . . .
N16 N 0.7313(4) -0.3207(4) 0.44260(16) 0.0239(12) Uani 1 1 d . . .
N17 N 0.6423(4) -0.1900(4) 0.41186(16) 0.0230(12) Uani 1 1 d . . .
N18 N 0.5496(4) -0.0624(4) 0.38112(17) 0.0263(12) Uani 1 1 d . . .
N19 N 0.9355(4) 0.4206(4) 0.11586(16) 0.0287(13) Uani 1 1 d . . .
N20 N 0.8462(4) 0.3341(4) 0.08263(16) 0.0293(13) Uani 1 1 d . . .
N21 N 0.7587(4) 0.2416(4) 0.05106(17) 0.0311(13) Uani 1 1 d . . .
N22 N 0.6788(5) 0.1308(4) 0.02390(19) 0.0412(16) Uani 1 1 d . . .
N23 N 0.5930(4) 0.1461(4) 0.09787(18) 0.0348(14) Uani 1 1 d . . .
N24 N 0.5118(5) 0.1588(4) 0.1730(2) 0.0413(15) Uani 1 1 d . . .
N25 N 0.6825(4) 0.1414(4) 0.17503(17) 0.0302(13) Uani 1 1 d . . .
N26 N 0.8485(4) 0.1454(4) 0.17452(16) 0.0274(13) Uani 1 1 d . . .
N27 N 1.0129(4) 0.1489(4) 0.17326(17) 0.0301(13) Uani 1 1 d . . .
N28 N 0.8153(4) 0.0617(4) 0.09632(17) 0.0320(13) Uani 1 1 d . . .
N29 N 0.9396(4) 0.1535(4) 0.09075(17) 0.0296(13) Uani 1 1 d . . .
N30 N 1.0610(4) 0.2455(4) 0.08987(17) 0.0326(14) Uani 1 1 d . . .
N31 N 1.1680(5) 0.3586(5) 0.0899(2) 0.0423(16) Uani 1 1 d . . .
N32 N 1.1038(4) 0.3326(4) 0.16526(18) 0.0326(14) Uani 1 1 d . . .
N33 N 1.0363(5) 0.3001(4) 0.24004(18) 0.0385(15) Uani 1 1 d . . .
N34 N 0.8976(4) 0.3261(4) 0.20548(16) 0.0276(13) Uani 1 1 d . . .
N35 N 0.7700(4) 0.3293(4) 0.16795(16) 0.0257(12) Uani 1 1 d . . .
N36 N 0.6404(4) 0.3270(4) 0.13243(17) 0.0297(13) Uani 1 1 d . . .
C11 C 0.7025(5) -0.5632(5) 0.3960(2) 0.0298(15) Uani 1 1 d . . .
H11A H 0.7707 -0.5862 0.3898 0.036 Uiso 1 1 calc R . .
C12 C 0.6387(6) -0.6288(5) 0.4025(2) 0.0368(18) Uani 1 1 d . . .
H12A H 0.6625 -0.6950 0.4002 0.044 Uiso 1 1 calc R . .
C13 C 0.5382(6) -0.5949(5) 0.4125(2) 0.0435(19) Uani 1 1 d . . .
H13A H 0.4928 -0.6384 0.4176 0.052 Uiso 1 1 calc R . .
C14 C 0.5052(5) -0.4987(5) 0.4150(2) 0.0338(16) Uani 1 1 d . . .
H14A H 0.4371 -0.4750 0.4215 0.041 Uiso 1 1 calc R . .
C15 C 0.5749(5) -0.4350(5) 0.4075(2) 0.0265(15) Uani 1 1 d . . .
C21 C 0.4631(5) -0.2878(5) 0.4286(2) 0.0252(14) Uani 1 1 d . . .
C22 C 0.4206(5) -0.3155(5) 0.4713(2) 0.0314(16) Uani 1 1 d . . .
H22A H 0.4452 -0.3746 0.4843 0.038 Uiso 1 1 calc R . .
C23 C 0.3427(5) -0.2550(5) 0.4936(2) 0.0396(18) Uani 1 1 d . . .
H23A H 0.3126 -0.2730 0.5221 0.048 Uiso 1 1 calc R . .
C24 C 0.3082(5) -0.1682(6) 0.4748(2) 0.0384(18) Uani 1 1 d . . .
H24A H 0.2559 -0.1256 0.4904 0.046 Uiso 1 1 calc R . .
C25 C 0.3516(5) -0.1445(5) 0.4325(2) 0.0307(16) Uani 1 1 d . . .
C31 C 0.3018(5) -0.0433(5) 0.3689(2) 0.0331(16) Uani 1 1 d . . .
C32 C 0.2135(6) 0.0084(5) 0.3608(3) 0.045(2) Uani 1 1 d . . .
H32A H 0.1634 0.0330 0.3839 0.054 Uiso 1 1 calc R . .
C33 C 0.2011(6) 0.0227(6) 0.3180(3) 0.053(2) Uani 1 1 d . . .
H33A H 0.1415 0.0575 0.3117 0.064 Uiso 1 1 calc R . .
C34 C 0.2739(6) -0.0129(6) 0.2846(3) 0.049(2) Uani 1 1 d . . .
H34A H 0.2650 -0.0017 0.2554 0.059 Uiso 1 1 calc R . .
C35 C 0.3614(6) -0.0656(5) 0.2937(2) 0.0374(18) Uani 1 1 d . . .
C41 C 0.5363(6) -0.1187(5) 0.2558(2) 0.0354(17) Uani 1 1 d . . .
C42 C 0.5948(6) -0.1122(6) 0.2143(2) 0.045(2) Uani 1 1 d . . .
H42A H 0.5658 -0.0973 0.1894 0.054 Uiso 1 1 calc R . .
C43 C 0.6944(7) -0.1280(6) 0.2106(2) 0.047(2) Uani 1 1 d . . .
H43A H 0.7343 -0.1228 0.1827 0.056 Uiso 1 1 calc R . .
C44 C 0.7393(6) -0.1514(5) 0.2467(2) 0.0378(18) Uani 1 1 d . . .
H44A H 0.8085 -0.1636 0.2436 0.045 Uiso 1 1 calc R . .
C45 C 0.6771(5) -0.1562(5) 0.2881(2) 0.0297(16) Uani 1 1 d . . .
C51 C 0.8019(5) -0.1792(5) 0.3329(2) 0.0275(15) Uani 1 1 d . . .
C52 C 0.8501(6) -0.1008(5) 0.3161(2) 0.0398(18) Uani 1 1 d . . .
H52A H 0.8202 -0.0525 0.2984 0.048 Uiso 1 1 calc R . .
C53 C 0.9403(7) -0.0949(6) 0.3255(3) 0.053(2) Uani 1 1 d . . .
H53A H 0.9729 -0.0432 0.3138 0.064 Uiso 1 1 calc R . .
C54 C 0.9834(6) -0.1645(6) 0.3521(3) 0.051(2) Uani 1 1 d . . .
H54A H 1.0456 -0.1621 0.3588 0.061 Uiso 1 1 calc R . .
C55 C 0.9312(5) -0.2381(5) 0.3685(2) 0.0370(17) Uani 1 1 d . . .
H55A H 0.9590 -0.2854 0.3873 0.044 Uiso 1 1 calc R . .
C61 C 0.3779(6) -0.3015(6) 0.3177(2) 0.0412(18) Uani 1 1 d . . .
H61A H 0.3237 -0.2543 0.3281 0.049 Uiso 1 1 calc R . .
C62 C 0.3604(6) -0.3775(6) 0.2972(3) 0.055(2) Uani 1 1 d . . .
H62A H 0.2967 -0.3820 0.2929 0.066 Uiso 1 1 calc R . .
C63 C 0.4402(6) -0.4474(6) 0.2831(3) 0.052(2) Uani 1 1 d . . .
H63A H 0.4313 -0.5006 0.2688 0.062 Uiso 1 1 calc R . .
C64 C 0.5321(6) -0.4399(5) 0.2898(2) 0.0377(18) Uani 1 1 d . . .
H64A H 0.5858 -0.4889 0.2811 0.045 Uiso 1 1 calc R . .
C65 C 0.5458(5) -0.3585(5) 0.3098(2) 0.0288(15) Uani 1 1 d . . .
C71 C 0.7240(5) -0.3838(5) 0.2962(2) 0.0279(15) Uani 1 1 d . . .
C72 C 0.7423(6) -0.3909(5) 0.2506(2) 0.0348(17) Uani 1 1 d . . .
H72A H 0.6903 -0.3777 0.2350 0.042 Uiso 1 1 calc R . .
C73 C 0.8374(6) -0.4173(5) 0.2296(2) 0.043(2) Uani 1 1 d . . .
H73A H 0.8503 -0.4243 0.1991 0.052 Uiso 1 1 calc R . .
C74 C 0.9154(6) -0.4342(5) 0.2517(2) 0.044(2) Uani 1 1 d . . .
H74A H 0.9808 -0.4515 0.2368 0.053 Uiso 1 1 calc R . .
C75 C 0.8937(5) -0.4246(5) 0.2968(2) 0.0339(17) Uani 1 1 d . . .
C81 C 0.9713(5) -0.4786(5) 0.3630(2) 0.0360(17) Uani 1 1 d . . .
C82 C 1.0516(6) -0.5409(6) 0.3714(3) 0.048(2) Uani 1 1 d . . .
H82A H 1.1060 -0.5576 0.3487 0.058 Uiso 1 1 calc R . .
C83 C 1.0533(6) -0.5789(6) 0.4126(3) 0.051(2) Uani 1 1 d . . .
H83A H 1.1086 -0.6226 0.4183 0.061 Uiso 1 1 calc R . .
C84 C 0.9749(5) -0.5542(5) 0.4461(3) 0.0419(19) Uani 1 1 d . . .
H84A H 0.9763 -0.5787 0.4749 0.050 Uiso 1 1 calc R . .
C85 C 0.8940(5) -0.4921(5) 0.4361(2) 0.0332(16) Uani 1 1 d . . .
C91 C 0.7537(5) -0.3781(5) 0.4772(2) 0.0281(15) Uani 1 1 d . . .
C92 C 0.7193(5) -0.3481(5) 0.5195(2) 0.0344(17) Uani 1 1 d . . .
H92A H 0.7364 -0.3874 0.5434 0.041 Uiso 1 1 calc R . .
C93 C 0.6598(5) -0.2600(5) 0.5264(2) 0.0355(17) Uani 1 1 d . . .
H93A H 0.6370 -0.2389 0.5551 0.043 Uiso 1 1 calc R . .
C94 C 0.6335(5) -0.2026(5) 0.4915(2) 0.0308(16) Uani 1 1 d . . .
H94A H 0.5917 -0.1431 0.4960 0.037 Uiso 1 1 calc R . .
C95 C 0.6708(5) -0.2353(4) 0.4492(2) 0.0255(14) Uani 1 1 d . . .
C101 C 0.6139(5) -0.0922(5) 0.4081(2) 0.0266(15) Uani 1 1 d . . .
C102 C 0.6543(5) -0.0268(5) 0.4281(2) 0.0344(17) Uani 1 1 d . . .
H10A H 0.7003 -0.0488 0.4463 0.041 Uiso 1 1 calc R . .
C103 C 0.6255(6) 0.0699(5) 0.4207(2) 0.0414(19) Uani 1 1 d . . .
H10B H 0.6515 0.1149 0.4340 0.050 Uiso 1 1 calc R . .
C104 C 0.5575(5) 0.1011(5) 0.3935(2) 0.0362(17) Uani 1 1 d . . .
H10C H 0.5362 0.1671 0.3884 0.043 Uiso 1 1 calc R . .
C105 C 0.5226(5) 0.0335(5) 0.3744(2) 0.0339(17) Uani 1 1 d . . .
H10D H 0.4777 0.0545 0.3556 0.041 Uiso 1 1 calc R . .
C111 C 0.9634(5) 0.5038(5) 0.1224(2) 0.0352(17) Uani 1 1 d . . .
H11B H 1.0049 0.5038 0.1428 0.042 Uiso 1 1 calc R . .
C112 C 0.9339(6) 0.5903(5) 0.1006(2) 0.046(2) Uani 1 1 d . . .
H11C H 0.9566 0.6470 0.1052 0.055 Uiso 1 1 calc R . .
C113 C 0.8706(7) 0.5898(6) 0.0724(3) 0.051(2) Uani 1 1 d . . .
H11D H 0.8472 0.6476 0.0580 0.061 Uiso 1 1 calc R . .
C114 C 0.8409(6) 0.5049(5) 0.0647(2) 0.0436(19) Uani 1 1 d . . .
H11E H 0.7981 0.5044 0.0450 0.052 Uiso 1 1 calc R . .
C115 C 0.8753(5) 0.4200(5) 0.0867(2) 0.0303(16) Uani 1 1 d . . .
C121 C 0.8210(5) 0.3077(5) 0.0449(2) 0.0317(16) Uani 1 1 d . . .
C122 C 0.8620(6) 0.3389(6) 0.0028(2) 0.0405(18) Uani 1 1 d . . .
H12B H 0.9054 0.3842 -0.0015 0.049 Uiso 1 1 calc R . .
C123 C 0.8369(6) 0.3012(6) -0.0324(2) 0.047(2) Uani 1 1 d . . .
H12C H 0.8619 0.3229 -0.0610 0.057 Uiso 1 1 calc R . .
C124 C 0.7758(7) 0.2325(6) -0.0263(2) 0.049(2) Uani 1 1 d . . .
H12D H 0.7607 0.2059 -0.0504 0.058 Uiso 1 1 calc R . .
C125 C 0.7371(6) 0.2034(5) 0.0160(2) 0.0361(17) Uani 1 1 d . . .
C131 C 0.5908(6) 0.1314(5) 0.0557(3) 0.0419(19) Uani 1 1 d . . .
C132 C 0.5069(7) 0.1133(7) 0.0432(3) 0.064(3) Uani 1 1 d . . .
H13B H 0.5050 0.1082 0.0134 0.076 Uiso 1 1 calc R . .
C133 C 0.4255(7) 0.1029(8) 0.0755(4) 0.070(3) Uani 1 1 d . . .
H13C H 0.3677 0.0893 0.0679 0.084 Uiso 1 1 calc R . .
C134 C 0.4289(6) 0.1125(7) 0.1189(3) 0.057(2) Uani 1 1 d . . .
H13D H 0.3751 0.1021 0.1411 0.069 Uiso 1 1 calc R . .
C135 C 0.5134(6) 0.1378(5) 0.1293(3) 0.0405(18) Uani 1 1 d . . .
C141 C 0.5894(6) 0.1373(5) 0.1964(2) 0.0375(18) Uani 1 1 d . . .
C142 C 0.5692(6) 0.1163(6) 0.2411(2) 0.047(2) Uani 1 1 d . . .
H14B H 0.5045 0.1108 0.2556 0.056 Uiso 1 1 calc R . .
C143 C 0.6460(6) 0.1035(6) 0.2640(2) 0.048(2) Uani 1 1 d . . .
H14C H 0.6330 0.0906 0.2945 0.057 Uiso 1 1 calc R . .
C144 C 0.7404(6) 0.1095(5) 0.2430(2) 0.0376(18) Uani 1 1 d . . .
H14D H 0.7924 0.1003 0.2587 0.045 Uiso 1 1 calc R . .
C145 C 0.7583(5) 0.1292(5) 0.1980(2) 0.0302(16) Uani 1 1 d . . .
C151 C 0.9365(6) 0.1004(5) 0.1846(2) 0.0322(16) Uani 1 1 d . . .
C152 C 0.9499(6) 0.0051(5) 0.2024(2) 0.045(2) Uani 1 1 d . . .
H15A H 0.8957 -0.0278 0.2111 0.053 Uiso 1 1 calc R . .
C153 C 1.0421(7) -0.0385(6) 0.2066(3) 0.056(2) Uani 1 1 d . . .
H15B H 1.0521 -0.1013 0.2190 0.067 Uiso 1 1 calc R . .
C154 C 1.1215(7) 0.0103(6) 0.1927(3) 0.061(3) Uani 1 1 d . . .
H15C H 1.1863 -0.0197 0.1942 0.074 Uiso 1 1 calc R . .
C155 C 1.1034(6) 0.1026(6) 0.1769(2) 0.0405(18) Uani 1 1 d . . .
H15D H 1.1571 0.1360 0.1680 0.049 Uiso 1 1 calc R . .
C161 C 0.7859(6) -0.0250(5) 0.0983(2) 0.0373(18) Uani 1 1 d . . .
H16A H 0.7177 -0.0268 0.1035 0.045 Uiso 1 1 calc R . .
C162 C 0.8489(7) -0.1099(6) 0.0933(2) 0.048(2) Uani 1 1 d . . .
H16B H 0.8251 -0.1686 0.0946 0.057 Uiso 1 1 calc R . .
C163 C 0.9497(7) -0.1070(6) 0.0861(3) 0.051(2) Uani 1 1 d . . .
H16C H 0.9953 -0.1646 0.0831 0.061 Uiso 1 1 calc R . .
C164 C 0.9829(6) -0.0206(5) 0.0835(2) 0.0410(19) Uani 1 1 d . . .
H16D H 1.0510 -0.0184 0.0782 0.049 Uiso 1 1 calc R . .
C165 C 0.9139(5) 0.0647(5) 0.0887(2) 0.0313(16) Uani 1 1 d . . .
C171 C 1.0291(5) 0.1777(5) 0.0703(2) 0.0332(16) Uani 1 1 d . . .
C172 C 1.0822(6) 0.1425(6) 0.0298(2) 0.043(2) Uani 1 1 d . . .
H17A H 1.0593 0.0970 0.0155 0.052 Uiso 1 1 calc R . .
C173 C 1.1683(6) 0.1767(6) 0.0119(2) 0.051(2) Uani 1 1 d . . .
H17B H 1.2067 0.1516 -0.0144 0.062 Uiso 1 1 calc R . .
C174 C 1.1992(6) 0.2469(6) 0.0315(2) 0.048(2) Uani 1 1 d . . .
H17C H 1.2575 0.2708 0.0187 0.058 Uiso 1 1 calc R . .
C175 C 1.1432(6) 0.2816(5) 0.0704(2) 0.0378(18) Uani 1 1 d . . .
C181 C 1.1758(6) 0.3606(5) 0.1341(2) 0.0384(18) Uani 1 1 d . . .
C182 C 1.2552(6) 0.3941(6) 0.1451(3) 0.054(2) Uani 1 1 d . . .
H18A H 1.3053 0.4136 0.1231 0.065 Uiso 1 1 calc R . .
C183 C 1.2592(6) 0.3983(6) 0.1883(3) 0.056(2) Uani 1 1 d . . .
H18B H 1.3118 0.4219 0.1963 0.067 Uiso 1 1 calc R . .
C184 C 1.1866(6) 0.3683(6) 0.2200(3) 0.049(2) Uani 1 1 d . . .
H18C H 1.1896 0.3702 0.2498 0.059 Uiso 1 1 calc R . .
C185 C 1.1082(6) 0.3348(5) 0.2079(2) 0.0381(18) Uani 1 1 d . . .
C191 C 0.9333(6) 0.3206(5) 0.2427(2) 0.0351(17) Uani 1 1 d . . .
C192 C 0.8709(6) 0.3325(6) 0.2830(2) 0.044(2) Uani 1 1 d . . .
H19A H 0.8965 0.3312 0.3088 0.053 Uiso 1 1 calc R . .
C193 C 0.7705(7) 0.3464(6) 0.2847(2) 0.048(2) Uani 1 1 d . . .
H19B H 0.7274 0.3547 0.3119 0.057 Uiso 1 1 calc R . .
C194 C 0.7320(6) 0.3486(5) 0.2471(2) 0.0378(18) Uani 1 1 d . . .
H19C H 0.6634 0.3562 0.2485 0.045 Uiso 1 1 calc R . .
C195 C 0.7974(5) 0.3390(4) 0.2071(2) 0.0271(15) Uani 1 1 d . . .
C201 C 0.6790(5) 0.3731(5) 0.1591(2) 0.0287(15) Uani 1 1 d . . .
C202 C 0.6317(6) 0.4632(5) 0.1748(2) 0.0419(19) Uani 1 1 d . . .
H20A H 0.6589 0.4951 0.1937 0.050 Uiso 1 1 calc R . .
C203 C 0.5459(6) 0.5035(6) 0.1619(3) 0.049(2) Uani 1 1 d . . .
H20B H 0.5130 0.5635 0.1724 0.058 Uiso 1 1 calc R . .
C204 C 0.5068(6) 0.4577(6) 0.1338(3) 0.047(2) Uani 1 1 d . . .
H20C H 0.4478 0.4857 0.1247 0.057 Uiso 1 1 calc R . .
C205 C 0.5563(5) 0.3693(5) 0.1194(2) 0.0390(18) Uani 1 1 d . . .
H20D H 0.5306 0.3376 0.0998 0.047 Uiso 1 1 calc R . .
C1 C 0.2688(6) 0.0212(6) 0.4417(3) 0.049(2) Uani 1 1 d . . .
H1A H 0.2857 0.0062 0.4704 0.074 Uiso 1 1 calc R . .
H1B H 0.1978 0.0265 0.4441 0.074 Uiso 1 1 calc R . .
H1C H 0.2894 0.0818 0.4302 0.074 Uiso 1 1 calc R . .
C2 C 0.3965(7) -0.1325(7) 0.2213(3) 0.065(3) Uani 1 1 d . . .
H2A H 0.3249 -0.1243 0.2278 0.098 Uiso 1 1 calc R . .
H2B H 0.4230 -0.1987 0.2140 0.098 Uiso 1 1 calc R . .
H2C H 0.4178 -0.0898 0.1968 0.098 Uiso 1 1 calc R . .
C3 C 1.0680(6) -0.4176(6) 0.2959(3) 0.055(2) Uani 1 1 d . . .
H3A H 1.1154 -0.4267 0.3154 0.082 Uiso 1 1 calc R . .
H3B H 1.0622 -0.3522 0.2836 0.082 Uiso 1 1 calc R . .
H3C H 1.0904 -0.4624 0.2725 0.082 Uiso 1 1 calc R . .
C4 C 0.7975(6) -0.5417(6) 0.5055(3) 0.048(2) Uani 1 1 d . . .
H4A H 0.7384 -0.5195 0.5267 0.072 Uiso 1 1 calc R . .
H4B H 0.8545 -0.5511 0.5196 0.072 Uiso 1 1 calc R . .
H4C H 0.7912 -0.6021 0.4943 0.072 Uiso 1 1 calc R . .
C5 C 0.6887(7) 0.0653(6) -0.0125(3) 0.062(3) Uani 1 1 d . . .
H5A H 0.7507 0.0686 -0.0327 0.093 Uiso 1 1 calc R . .
H5B H 0.6342 0.0847 -0.0279 0.093 Uiso 1 1 calc R . .
H5C H 0.6878 -0.0001 -0.0006 0.093 Uiso 1 1 calc R . .
C6 C 0.4148(6) 0.1886(7) 0.1996(3) 0.064(3) Uani 1 1 d . . .
H6A H 0.4219 0.2010 0.2289 0.095 Uiso 1 1 calc R . .
H6B H 0.3752 0.1380 0.2011 0.095 Uiso 1 1 calc R . .
H6C H 0.3825 0.2468 0.1865 0.095 Uiso 1 1 calc R . .
C7 C 1.2190(7) 0.4267(7) 0.0599(3) 0.067(3) Uani 1 1 d . . .
H7A H 1.2095 0.4198 0.0304 0.100 Uiso 1 1 calc R . .
H7B H 1.2890 0.4137 0.0607 0.100 Uiso 1 1 calc R . .
H7C H 1.1921 0.4918 0.0688 0.100 Uiso 1 1 calc R . .
C8 C 1.0692(7) 0.2589(6) 0.2807(3) 0.056(2) Uani 1 1 d . . .
H8A H 1.1408 0.2470 0.2758 0.084 Uiso 1 1 calc R . .
H8B H 1.0442 0.1989 0.2892 0.084 Uiso 1 1 calc R . .
H8C H 1.0440 0.3039 0.3040 0.084 Uiso 1 1 calc R . .
P1 P 0.3298(9) 0.2959(8) 0.3342(3) 0.0439(10) Uani 0.491(7) 1 d PD A 1
F1 F 0.2226(10) 0.2802(13) 0.3572(5) 0.110(5) Uani 0.491(7) 1 d PD A 1
F2 F 0.4343(9) 0.3121(14) 0.3101(7) 0.141(7) Uani 0.491(7) 1 d PD A 1
F3 F 0.3256(14) 0.2234(9) 0.2991(5) 0.099(5) Uani 0.491(7) 1 d PD A 1
F4 F 0.3728(16) 0.2097(13) 0.3631(6) 0.150(8) Uani 0.491(7) 1 d PD A 1
F5 F 0.3316(18) 0.3667(14) 0.3701(5) 0.131(6) Uani 0.491(7) 1 d PD A 1
F6 F 0.2835(10) 0.3818(7) 0.3063(4) 0.093(3) Uani 0.491(7) 1 d PD A 1
P1B P 0.3439(9) 0.2870(8) 0.3310(3) 0.0439(10) Uani 0.509(7) 1 d PD A 2
F1B F 0.2315(9) 0.2919(13) 0.3292(5) 0.110(5) Uani 0.509(7) 1 d PD A 2
F2B F 0.4547(10) 0.2803(14) 0.3329(6) 0.141(7) Uani 0.509(7) 1 d PD A 2
F3B F 0.3657(13) 0.1863(8) 0.3098(5) 0.099(5) Uani 0.509(7) 1 d PD A 2
F4B F 0.3249(16) 0.2335(15) 0.3773(4) 0.150(8) Uani 0.509(7) 1 d PD A 2
F5B F 0.3200(17) 0.3857(12) 0.3534(5) 0.131(6) Uani 0.509(7) 1 d PD A 2
F6B F 0.3611(11) 0.3386(8) 0.2847(3) 0.093(3) Uani 0.509(7) 1 d PD A 2
P2 P 0.9185(4) 0.1636(4) 0.40683(19) 0.0478(7) Uani 0.753(7) 1 d PD B 1
F7 F 0.9673(8) 0.0987(8) 0.3674(3) 0.107(3) Uani 0.753(7) 1 d PD B 1
F8 F 0.8737(7) 0.2299(7) 0.4471(3) 0.101(3) Uani 0.753(7) 1 d PD B 1
F9 F 1.0137(6) 0.1359(9) 0.4270(3) 0.131(5) Uani 0.753(7) 1 d PD B 1
F10 F 0.9590(9) 0.2528(6) 0.3811(3) 0.118(5) Uani 0.753(7) 1 d PD B 1
F11 F 0.8227(6) 0.1935(7) 0.3873(3) 0.125(4) Uani 0.753(7) 1 d PD B 1
F12 F 0.8706(7) 0.0793(6) 0.4332(3) 0.108(3) Uani 0.753(7) 1 d PD B 1
P2B P 0.9267(12) 0.1659(12) 0.4087(6) 0.0478(7) Uani 0.247(7) 1 d PD B 2
F7B F 0.949(2) 0.108(2) 0.3660(7) 0.107(3) Uani 0.247(7) 1 d PD B 2
F8B F 0.904(2) 0.224(2) 0.4515(7) 0.101(3) Uani 0.247(7) 1 d PD B 2
F9B F 1.0335(13) 0.192(2) 0.3983(9) 0.131(5) Uani 0.247(7) 1 d PD B 2
F10B F 0.890(2) 0.2596(16) 0.3828(8) 0.118(5) Uani 0.247(7) 1 d PD B 2
F11B F 0.8191(13) 0.143(2) 0.4195(10) 0.125(4) Uani 0.247(7) 1 d PD B 2
F12B F 0.963(2) 0.0731(15) 0.4353(8) 0.108(3) Uani 0.247(7) 1 d PD B 2
P3 P 1.1844(4) 0.6856(4) 0.16854(17) 0.0848(10) Uani 0.806(7) 1 d PD C 1
F13 F 1.2513(10) 0.7575(7) 0.1767(5) 0.257(10) Uani 0.806(7) 1 d PD C 1
F14 F 1.1150(6) 0.6152(7) 0.1621(4) 0.167(6) Uani 0.806(7) 1 d PD C 1
F15 F 1.2305(9) 0.6118(6) 0.2021(3) 0.146(5) Uani 0.806(7) 1 d PD C 1
F16 F 1.2661(7) 0.6375(8) 0.1309(3) 0.155(5) Uani 0.806(7) 1 d PD C 1
F17 F 1.1417(8) 0.7602(6) 0.1351(2) 0.138(4) Uani 0.806(7) 1 d PD C 1
F18 F 1.1005(10) 0.7293(7) 0.2062(3) 0.228(9) Uani 0.806(7) 1 d PD C 1
P3B P 1.1913(16) 0.6813(15) 0.1669(6) 0.0848(10) Uani 0.194(7) 1 d PD C 2
F13B F 1.230(3) 0.764(2) 0.1355(11) 0.257(10) Uani 0.194(7) 1 d PD C 2
F14B F 1.151(2) 0.599(2) 0.1981(11) 0.167(6) Uani 0.194(7) 1 d PD C 2
F15B F 1.183(3) 0.745(2) 0.2069(9) 0.146(5) Uani 0.194(7) 1 d PD C 2
F16B F 1.2998(17) 0.638(3) 0.1714(12) 0.155(5) Uani 0.194(7) 1 d PD C 2
F17B F 1.201(3) 0.618(2) 0.1268(9) 0.138(4) Uani 0.194(7) 1 d PD C 2
F18B F 1.083(2) 0.724(2) 0.1625(12) 0.228(9) Uani 0.194(7) 1 d PD C 2
P4 P 1.4317(15) 0.1217(16) -0.0788(6) 0.122(2) Uani 0.219(6) 1 d PD D 1
F19 F 1.365(3) 0.070(3) -0.0413(10) 0.213(7) Uani 0.219(6) 1 d PD D 1
F20 F 1.501(3) 0.172(3) -0.1161(11) 0.357(16) Uani 0.219(6) 1 d PD D 1
F21 F 1.414(3) 0.054(2) -0.1130(10) 0.177(6) Uani 0.219(6) 1 d PD D 1
F22 F 1.524(2) 0.047(3) -0.0700(14) 0.52(3) Uani 0.219(6) 1 d PD D 1
F23 F 1.452(3) 0.188(3) -0.0445(12) 0.260(9) Uani 0.219(6) 1 d PD D 1
F24 F 1.341(3) 0.196(3) -0.0875(16) 0.59(3) Uani 0.219(6) 1 d PD D 1
P4B P 1.4225(4) 0.2109(5) -0.08636(16) 0.122(2) Uani 0.781(6) 1 d PD D 2
F19B F 1.3827(10) 0.1447(9) -0.0472(4) 0.213(7) Uani 0.781(6) 1 d PD D 2
F20B F 1.4679(14) 0.2718(9) -0.1272(4) 0.357(16) Uani 0.781(6) 1 d PD D 2
F21B F 1.4552(10) 0.1165(6) -0.1115(4) 0.177(6) Uani 0.781(6) 1 d PD D 2
F22B F 1.5225(8) 0.1992(14) -0.0695(5) 0.52(3) Uani 0.781(6) 1 d PD D 2
F23B F 1.3841(11) 0.3050(8) -0.0593(5) 0.260(9) Uani 0.781(6) 1 d PD D 2
F24B F 1.3222(9) 0.2278(13) -0.1036(6) 0.59(3) Uani 0.781(6) 1 d PD D 2
O1 O 1.0257(16) 0.6981(9) 0.4577(5) 0.165(8) Uani 0.89(3) 1 d PD E 1
C1S C 1.0037(8) 0.7834(8) 0.4653(4) 0.057(3) Uani 0.89(3) 1 d PD E 1
C2S C 0.9060(8) 0.8207(15) 0.4854(5) 0.104(6) Uani 0.89(3) 1 d PD E 1
H2SA H 0.8677 0.7687 0.4925 0.156 Uiso 0.89(3) 1 calc PR E 1
H2SB H 0.8763 0.8673 0.4654 0.156 Uiso 0.89(3) 1 calc PR E 1
H2SC H 0.9071 0.8518 0.5120 0.156 Uiso 0.89(3) 1 calc PR E 1
C3S C 1.0731(13) 0.8467(17) 0.4524(7) 0.183(12) Uani 0.89(3) 1 d PD E 1
H3SA H 1.1359 0.8108 0.4386 0.275 Uiso 0.89(3) 1 calc PR E 1
H3SB H 1.0818 0.8772 0.4779 0.275 Uiso 0.89(3) 1 calc PR E 1
H3SC H 1.0494 0.8955 0.4317 0.275 Uiso 0.89(3) 1 calc PR E 1
O1B O 1.078(9) 0.709(8) 0.438(3) 0.165(8) Uani 0.11(3) 1 d PD E 2
C1SB C 1.019(6) 0.774(7) 0.457(3) 0.057(3) Uani 0.11(3) 1 d PD E 2
C2SB C 0.933(8) 0.753(12) 0.485(4) 0.104(6) Uani 0.11(3) 1 d PD E 2
H2SD H 0.9327 0.6836 0.4867 0.156 Uiso 0.11(3) 1 calc PR E 2
H2SE H 0.8753 0.7853 0.4740 0.156 Uiso 0.11(3) 1 calc PR E 2
H2SF H 0.9299 0.7740 0.5145 0.156 Uiso 0.11(3) 1 calc PR E 2
C3SB C 1.038(11) 0.869(7) 0.452(6) 0.183(12) Uani 0.11(3) 1 d PD E 2
H3SD H 1.1090 0.8686 0.4449 0.275 Uiso 0.11(3) 1 calc PR E 2
H3SE H 1.0097 0.9032 0.4781 0.275 Uiso 0.11(3) 1 calc PR E 2
H3SF H 1.0090 0.9008 0.4274 0.275 Uiso 0.11(3) 1 calc PR E 2
O2 O 1.6785(10) 0.0780(10) -0.1230(3) 0.171(5) Uani 1 1 d . . .
O3 O 1.458(2) 0.4095(17) 0.0325(9) 0.191(11) Uiso 0.50 1 d PD . .
C4S C 1.435(2) 0.4736(19) 0.0056(10) 0.51(7) Uiso 0.50 1 d PD . .
C5S C 1.431(2) 0.5716(18) 0.0133(11) 0.145(12) Uiso 0.50 1 d PD . .
H5SA H 1.4600 0.5767 0.0386 0.218 Uiso 0.50 1 calc PR . .
H5SB H 1.3624 0.6030 0.0188 0.218 Uiso 0.50 1 calc PR . .
H5SC H 1.4670 0.6023 -0.0122 0.218 Uiso 0.50 1 calc PR . .
C6S C 1.405(7) 0.447(4) -0.0317(18) 0.55(7) Uiso 0.50 1 d PD . .
H6SA H 1.4166 0.3771 -0.0328 0.818 Uiso 0.50 1 calc PR . .
H6SB H 1.4429 0.4738 -0.0579 0.818 Uiso 0.50 1 calc PR . .
H6SC H 1.3353 0.4707 -0.0302 0.818 Uiso 0.50 1 calc PR . .

loop_
_atom_site_aniso_label
_atom_site_aniso_U_11
_atom_site_aniso_U_22
_atom_site_aniso_U_33
_atom_site_aniso_U_23
_atom_site_aniso_U_13
_atom_site_aniso_U_12
Ni1 0.0283(5) 0.0228(4) 0.0200(4) -0.0008(3) -0.0046(4) -0.0019(4)
Ni2 0.0252(4) 0.0194(4) 0.0162(4) -0.0003(3) -0.0005(3) -0.0043(3)
Ni3 0.0245(5) 0.0234(4) 0.0223(4) -0.0007(3) -0.0003(3) -0.0021(4)
Ni4 0.0367(5) 0.0274(5) 0.0221(4) -0.0005(3) -0.0048(4) -0.0062(4)
Ni5 0.0340(5) 0.0222(4) 0.0151(4) 0.0009(3) -0.0025(3) -0.0025(4)
Ni6 0.0357(5) 0.0283(5) 0.0190(4) 0.0014(3) -0.0051(4) -0.0061(4)
N1 0.031(3) 0.021(3) 0.023(3) 0.004(2) -0.001(2) -0.002(2)
N2 0.025(3) 0.025(3) 0.019(3) 0.002(2) 0.002(2) -0.005(2)
N3 0.024(3) 0.029(3) 0.024(3) -0.005(2) -0.002(2) -0.003(2)
N4 0.030(3) 0.032(3) 0.035(3) -0.007(3) -0.002(3) 0.001(3)
N5 0.038(3) 0.029(3) 0.028(3) -0.003(2) -0.008(3) -0.006(3)
N6 0.048(4) 0.044(4) 0.029(3) -0.003(3) -0.016(3) -0.006(3)
N7 0.035(3) 0.023(3) 0.021(3) 0.000(2) -0.002(2) -0.005(2)
N8 0.032(3) 0.021(3) 0.024(3) 0.002(2) -0.004(2) -0.009(2)
N9 0.029(3) 0.023(3) 0.030(3) -0.006(2) 0.001(2) -0.007(2)
N10 0.034(3) 0.025(3) 0.027(3) 0.001(2) -0.007(3) -0.007(3)
N11 0.032(3) 0.024(3) 0.020(3) -0.003(2) 0.000(2) -0.004(2)
N12 0.032(3) 0.022(3) 0.025(3) -0.005(2) 0.005(3) -0.007(2)
N13 0.022(3) 0.039(4) 0.047(4) -0.009(3) 0.008(3) -0.003(3)
N14 0.026(3) 0.026(3) 0.034(3) 0.002(2) 0.000(3) -0.002(2)
N15 0.037(4) 0.030(3) 0.035(3) 0.006(3) -0.012(3) -0.003(3)
N16 0.021(3) 0.023(3) 0.026(3) 0.001(2) -0.002(2) -0.003(2)
N17 0.030(3) 0.018(3) 0.021(3) -0.003(2) -0.006(2) -0.001(2)
N18 0.028(3) 0.022(3) 0.027(3) -0.002(2) -0.001(2) -0.001(2)
N19 0.037(3) 0.027(3) 0.019(3) 0.002(2) -0.001(2) -0.006(3)
N20 0.040(3) 0.026(3) 0.021(3) 0.003(2) -0.006(3) -0.004(3)
N21 0.044(4) 0.029(3) 0.021(3) 0.001(2) -0.010(3) -0.004(3)
N22 0.056(4) 0.039(4) 0.034(3) -0.006(3) -0.015(3) -0.010(3)
N23 0.044(4) 0.031(3) 0.030(3) -0.006(3) -0.007(3) -0.006(3)
N24 0.039(4) 0.040(4) 0.042(4) -0.005(3) 0.003(3) -0.007(3)
N25 0.044(4) 0.021(3) 0.025(3) -0.002(2) -0.003(3) -0.008(3)
N26 0.037(3) 0.023(3) 0.021(3) 0.003(2) -0.004(2) -0.004(3)
N27 0.039(4) 0.032(3) 0.020(3) 0.000(2) -0.009(3) -0.001(3)
N28 0.046(4) 0.028(3) 0.023(3) -0.003(2) -0.006(3) -0.005(3)
N29 0.040(4) 0.027(3) 0.020(3) -0.004(2) 0.000(3) -0.005(3)
N30 0.032(3) 0.037(3) 0.026(3) 0.002(3) -0.003(3) -0.002(3)
N31 0.042(4) 0.046(4) 0.039(4) 0.011(3) -0.002(3) -0.018(3)
N32 0.040(4) 0.029(3) 0.031(3) 0.000(2) -0.011(3) -0.006(3)
N33 0.055(4) 0.040(4) 0.025(3) 0.003(3) -0.019(3) -0.008(3)
N34 0.042(4) 0.024(3) 0.018(3) 0.000(2) -0.004(2) -0.009(3)
N35 0.032(3) 0.026(3) 0.016(3) -0.003(2) 0.001(2) -0.002(2)
N36 0.037(3) 0.024(3) 0.024(3) 0.003(2) -0.001(3) -0.004(3)
C11 0.040(4) 0.026(4) 0.022(3) 0.001(3) -0.005(3) -0.003(3)
C12 0.055(5) 0.020(4) 0.032(4) 0.004(3) -0.004(4) -0.006(3)
C13 0.055(5) 0.033(4) 0.040(4) 0.006(3) 0.004(4) -0.019(4)
C14 0.033(4) 0.032(4) 0.035(4) -0.003(3) 0.004(3) -0.011(3)
C15 0.032(4) 0.029(4) 0.019(3) 0.004(3) -0.004(3) -0.008(3)
C21 0.023(4) 0.030(4) 0.023(3) -0.003(3) -0.003(3) -0.007(3)
C22 0.031(4) 0.035(4) 0.025(3) 0.002(3) -0.002(3) -0.004(3)
C23 0.041(5) 0.047(5) 0.025(4) -0.002(3) 0.005(3) -0.006(4)
C24 0.031(4) 0.052(5) 0.028(4) -0.010(3) 0.000(3) 0.001(4)
C25 0.026(4) 0.037(4) 0.031(4) -0.004(3) -0.007(3) -0.006(3)
C31 0.032(4) 0.030(4) 0.036(4) -0.003(3) -0.006(3) -0.002(3)
C32 0.038(5) 0.037(4) 0.057(5) 0.004(4) -0.008(4) 0.002(4)
C33 0.037(5) 0.049(5) 0.071(6) 0.019(4) -0.021(5) 0.004(4)
C34 0.045(5) 0.054(5) 0.049(5) 0.015(4) -0.024(4) -0.002(4)
C35 0.048(5) 0.031(4) 0.038(4) 0.004(3) -0.019(4) -0.009(3)
C41 0.053(5) 0.028(4) 0.027(4) 0.000(3) -0.014(3) -0.003(3)
C42 0.061(6) 0.049(5) 0.021(4) 0.005(3) -0.009(4) -0.001(4)
C43 0.069(6) 0.044(5) 0.023(4) 0.001(3) 0.003(4) -0.012(4)
C44 0.043(5) 0.042(4) 0.026(4) 0.002(3) 0.007(3) -0.017(4)
C45 0.042(4) 0.022(4) 0.025(3) 0.000(3) -0.002(3) -0.010(3)
C51 0.031(4) 0.022(3) 0.027(3) -0.001(3) 0.002(3) -0.005(3)
C52 0.047(5) 0.037(4) 0.035(4) 0.004(3) 0.000(4) -0.018(4)
C53 0.062(6) 0.046(5) 0.058(5) 0.006(4) -0.009(5) -0.033(4)
C54 0.041(5) 0.061(6) 0.054(5) -0.004(4) -0.005(4) -0.022(4)
C55 0.034(4) 0.037(4) 0.041(4) -0.005(3) -0.004(3) -0.008(3)
C61 0.038(5) 0.045(5) 0.043(4) -0.006(4) -0.010(4) -0.008(4)
C62 0.046(5) 0.055(6) 0.073(6) -0.019(5) -0.019(5) -0.013(4)
C63 0.054(6) 0.049(5) 0.060(5) -0.022(4) -0.008(4) -0.022(4)
C64 0.046(5) 0.028(4) 0.038(4) -0.011(3) 0.001(4) -0.010(3)
C65 0.033(4) 0.027(4) 0.025(3) -0.002(3) -0.003(3) -0.004(3)
C71 0.036(4) 0.024(4) 0.022(3) -0.006(3) 0.003(3) -0.008(3)
C72 0.052(5) 0.030(4) 0.024(3) -0.004(3) -0.003(3) -0.012(3)
C73 0.056(5) 0.043(5) 0.024(4) -0.009(3) 0.010(4) -0.008(4)
C74 0.040(5) 0.040(5) 0.043(4) -0.007(4) 0.018(4) -0.003(4)
C75 0.036(4) 0.025(4) 0.034(4) -0.001(3) 0.010(3) -0.006(3)
C81 0.027(4) 0.034(4) 0.046(4) -0.006(3) -0.004(3) -0.004(3)
C82 0.027(4) 0.049(5) 0.064(6) -0.016(4) -0.004(4) 0.006(4)
C83 0.033(5) 0.045(5) 0.076(6) -0.009(4) -0.021(4) 0.007(4)
C84 0.036(4) 0.040(4) 0.051(5) 0.001(4) -0.018(4) 0.002(4)
C85 0.029(4) 0.032(4) 0.040(4) 0.000(3) -0.008(3) -0.008(3)
C91 0.027(4) 0.031(4) 0.028(4) 0.005(3) -0.010(3) -0.006(3)
C92 0.034(4) 0.044(4) 0.025(4) 0.007(3) -0.007(3) -0.006(3)
C93 0.039(4) 0.050(5) 0.017(3) -0.008(3) -0.002(3) -0.007(4)
C94 0.033(4) 0.033(4) 0.025(3) -0.008(3) 0.001(3) -0.005(3)
C95 0.027(4) 0.023(3) 0.029(3) 0.000(3) -0.006(3) -0.008(3)
C101 0.030(4) 0.024(4) 0.023(3) -0.004(3) -0.002(3) -0.001(3)
C102 0.037(4) 0.030(4) 0.037(4) -0.002(3) -0.010(3) -0.004(3)
C103 0.053(5) 0.034(4) 0.041(4) -0.006(3) -0.007(4) -0.015(4)
C104 0.042(4) 0.025(4) 0.038(4) -0.003(3) 0.001(3) -0.005(3)
C105 0.039(4) 0.025(4) 0.032(4) 0.003(3) 0.001(3) 0.000(3)
C111 0.039(4) 0.035(4) 0.030(4) -0.003(3) 0.002(3) -0.009(3)
C112 0.066(6) 0.031(4) 0.040(4) 0.006(3) -0.006(4) -0.014(4)
C113 0.079(6) 0.029(4) 0.043(5) 0.014(3) -0.011(4) -0.008(4)
C114 0.060(5) 0.032(4) 0.039(4) 0.012(3) -0.014(4) -0.007(4)
C115 0.039(4) 0.028(4) 0.021(3) 0.003(3) 0.003(3) -0.007(3)
C121 0.039(4) 0.031(4) 0.020(3) 0.003(3) -0.003(3) 0.002(3)
C122 0.054(5) 0.044(5) 0.020(3) 0.001(3) 0.000(3) -0.009(4)
C123 0.069(6) 0.049(5) 0.019(4) 0.004(3) -0.007(4) -0.004(4)
C124 0.075(6) 0.054(5) 0.019(4) -0.007(3) -0.014(4) -0.008(5)
C125 0.047(5) 0.033(4) 0.029(4) -0.003(3) -0.013(3) -0.001(3)
C131 0.050(5) 0.035(4) 0.046(5) -0.003(3) -0.022(4) -0.008(4)
C132 0.070(7) 0.074(7) 0.059(6) -0.009(5) -0.033(5) -0.020(5)
C133 0.046(6) 0.081(7) 0.088(8) -0.008(6) -0.024(6) -0.012(5)
C134 0.038(5) 0.073(6) 0.064(6) -0.012(5) -0.004(4) -0.019(5)
C135 0.038(5) 0.034(4) 0.050(5) -0.004(3) -0.007(4) -0.006(3)
C141 0.046(5) 0.023(4) 0.038(4) 0.000(3) 0.003(4) -0.006(3)
C142 0.047(5) 0.043(5) 0.040(4) 0.003(4) 0.014(4) -0.007(4)
C143 0.061(6) 0.046(5) 0.027(4) 0.003(3) 0.009(4) -0.006(4)
C144 0.057(5) 0.028(4) 0.025(4) 0.004(3) -0.004(4) -0.003(4)
C145 0.043(4) 0.022(4) 0.023(3) -0.004(3) 0.001(3) -0.007(3)
C151 0.045(5) 0.028(4) 0.022(3) -0.001(3) -0.006(3) -0.001(3)
C152 0.060(5) 0.030(4) 0.041(4) 0.010(3) -0.012(4) -0.004(4)
C153 0.078(7) 0.031(5) 0.061(6) 0.014(4) -0.029(5) -0.001(5)
C154 0.066(6) 0.045(5) 0.075(6) 0.000(5) -0.042(5) 0.016(5)
C155 0.039(5) 0.048(5) 0.036(4) -0.001(3) -0.017(4) -0.002(4)
C161 0.056(5) 0.037(4) 0.021(3) -0.005(3) -0.007(3) -0.012(4)
C162 0.073(6) 0.030(4) 0.039(4) -0.006(3) -0.004(4) -0.010(4)
C163 0.070(6) 0.030(4) 0.045(5) -0.012(4) 0.002(4) 0.005(4)
C164 0.050(5) 0.033(4) 0.035(4) -0.006(3) 0.000(4) 0.001(4)
C165 0.042(5) 0.033(4) 0.015(3) -0.001(3) -0.003(3) -0.002(3)
C171 0.037(4) 0.034(4) 0.027(4) 0.004(3) -0.007(3) -0.002(3)
C172 0.055(5) 0.049(5) 0.020(3) -0.004(3) 0.002(3) -0.002(4)
C173 0.055(6) 0.063(6) 0.025(4) -0.001(4) 0.011(4) -0.002(5)
C174 0.040(5) 0.061(6) 0.036(4) 0.007(4) 0.004(4) -0.004(4)
C175 0.043(5) 0.041(4) 0.026(4) 0.005(3) -0.006(3) -0.002(4)
C181 0.040(5) 0.034(4) 0.040(4) 0.005(3) -0.011(4) -0.002(3)
C182 0.034(5) 0.058(6) 0.072(6) -0.003(5) -0.013(4) -0.012(4)
C183 0.042(5) 0.060(6) 0.075(6) -0.009(5) -0.026(5) -0.013(4)
C184 0.051(5) 0.049(5) 0.053(5) -0.012(4) -0.025(4) -0.001(4)
C185 0.048(5) 0.027(4) 0.041(4) -0.001(3) -0.019(4) 0.000(3)
C191 0.060(5) 0.022(4) 0.025(4) -0.001(3) -0.012(3) -0.008(3)
C192 0.067(6) 0.047(5) 0.020(4) -0.003(3) -0.009(4) -0.013(4)
C193 0.068(6) 0.048(5) 0.023(4) -0.006(3) 0.001(4) -0.009(4)
C194 0.050(5) 0.030(4) 0.028(4) -0.005(3) 0.005(3) -0.005(3)
C195 0.041(4) 0.017(3) 0.022(3) 0.002(3) -0.002(3) -0.006(3)
C201 0.037(4) 0.022(3) 0.025(3) -0.001(3) 0.002(3) -0.006(3)
C202 0.052(5) 0.030(4) 0.043(4) -0.009(3) -0.011(4) 0.000(4)
C203 0.047(5) 0.029(4) 0.063(5) -0.008(4) -0.002(4) 0.005(4)
C204 0.036(5) 0.037(5) 0.063(5) 0.004(4) -0.005(4) 0.003(4)
C205 0.034(4) 0.039(4) 0.045(4) 0.007(3) -0.006(4) -0.013(4)
C1 0.049(5) 0.039(5) 0.053(5) -0.018(4) 0.004(4) -0.001(4)
C2 0.084(7) 0.075(7) 0.047(5) -0.014(5) -0.043(5) -0.001(5)
C3 0.034(5) 0.057(6) 0.064(6) -0.007(4) 0.017(4) -0.011(4)
C4 0.057(5) 0.041(5) 0.045(5) 0.015(4) -0.012(4) -0.009(4)
C5 0.089(7) 0.054(6) 0.049(5) -0.020(4) -0.023(5) -0.010(5)
C6 0.040(5) 0.069(6) 0.070(6) -0.005(5) 0.009(5) 0.004(5)
C7 0.069(7) 0.076(7) 0.054(5) 0.018(5) 0.005(5) -0.036(5)
C8 0.078(7) 0.056(5) 0.037(4) 0.008(4) -0.028(4) -0.001(5)
P1 0.039(3) 0.053(2) 0.0371(15) -0.0088(14) -0.0148(16) 0.0119(17)
F1 0.064(5) 0.099(7) 0.153(17) -0.013(12) 0.004(9) 0.003(5)
F2 0.059(7) 0.128(14) 0.23(2) -0.001(12) -0.024(9) -0.006(8)
F3 0.134(14) 0.061(9) 0.085(8) -0.021(7) 0.028(7) -0.018(8)
F4 0.23(2) 0.150(12) 0.084(11) 0.025(10) -0.072(14) -0.036(13)
F5 0.204(11) 0.112(9) 0.088(13) -0.052(9) -0.026(10) -0.033(8)
F6 0.138(11) 0.071(7) 0.075(7) 0.022(5) -0.042(7) -0.020(6)
P1B 0.039(3) 0.053(2) 0.0371(15) -0.0088(14) -0.0148(16) 0.0119(17)
F1B 0.064(5) 0.099(7) 0.153(17) -0.013(12) 0.004(9) 0.003(5)
F2B 0.059(7) 0.128(14) 0.23(2) -0.001(12) -0.024(9) -0.006(8)
F3B 0.134(14) 0.061(9) 0.085(8) -0.021(7) 0.028(7) -0.018(8)
F4B 0.23(2) 0.150(12) 0.084(11) 0.025(10) -0.072(14) -0.036(13)
F5B 0.204(11) 0.112(9) 0.088(13) -0.052(9) -0.026(10) -0.033(8)
F6B 0.138(11) 0.071(7) 0.075(7) 0.022(5) -0.042(7) -0.020(6)
P2 0.0387(16) 0.0529(14) 0.0439(13) 0.0005(11) 0.0062(11) -0.0030(11)
F7 0.104(7) 0.114(6) 0.099(5) -0.062(5) 0.007(4) -0.012(5)
F8 0.119(9) 0.098(5) 0.066(4) -0.018(4) 0.037(5) -0.014(5)
F9 0.060(5) 0.231(15) 0.099(8) -0.043(9) -0.036(6) 0.027(7)
F10 0.202(14) 0.122(7) 0.050(4) 0.001(4) 0.003(7) -0.118(9)
F11 0.087(6) 0.118(9) 0.172(11) 0.027(7) -0.064(7) 0.007(6)
F12 0.127(8) 0.082(6) 0.110(6) 0.033(5) -0.004(7) -0.045(7)
P2B 0.0387(16) 0.0529(14) 0.0439(13) 0.0005(11) 0.0062(11) -0.0030(11)
F7B 0.104(7) 0.114(6) 0.099(5) -0.062(5) 0.007(4) -0.012(5)
F8B 0.119(9) 0.098(5) 0.066(4) -0.018(4) 0.037(5) -0.014(5)
F9B 0.060(5) 0.231(15) 0.099(8) -0.043(9) -0.036(6) 0.027(7)
F10B 0.202(14) 0.122(7) 0.050(4) 0.001(4) 0.003(7) -0.118(9)
F11B 0.087(6) 0.118(9) 0.172(11) 0.027(7) -0.064(7) 0.007(6)
F12B 0.127(8) 0.082(6) 0.110(6) 0.033(5) -0.004(7) -0.045(7)
P3 0.149(3) 0.0591(18) 0.0501(16) -0.0011(13) -0.0171(19) -0.029(2)
F13 0.41(2) 0.140(11) 0.33(2) 0.076(12) -0.26(2) -0.175(14)
F14 0.086(7) 0.172(11) 0.263(16) -0.089(11) -0.021(8) -0.062(7)
F15 0.279(15) 0.088(6) 0.079(6) 0.016(5) -0.063(8) -0.025(8)
F16 0.131(9) 0.194(12) 0.099(7) 0.024(8) 0.026(7) 0.020(8)
F17 0.202(11) 0.137(8) 0.056(5) -0.003(5) -0.043(6) 0.044(8)
F18 0.42(2) 0.073(7) 0.109(8) 0.000(6) 0.097(12) 0.025(10)
P3B 0.149(3) 0.0591(18) 0.0501(16) -0.0011(13) -0.0171(19) -0.029(2)
F13B 0.41(2) 0.140(11) 0.33(2) 0.076(12) -0.26(2) -0.175(14)
F14B 0.086(7) 0.172(11) 0.263(16) -0.089(11) -0.021(8) -0.062(7)
F15B 0.279(15) 0.088(6) 0.079(6) 0.016(5) -0.063(8) -0.025(8)
F16B 0.131(9) 0.194(12) 0.099(7) 0.024(8) 0.026(7) 0.020(8)
F17B 0.202(11) 0.137(8) 0.056(5) -0.003(5) -0.043(6) 0.044(8)
F18B 0.42(2) 0.073(7) 0.109(8) 0.000(6) 0.097(12) 0.025(10)
P4 0.095(4) 0.181(7) 0.086(3) -0.030(4) -0.010(3) -0.007(4)
F19 0.185(14) 0.171(14) 0.33(2) 0.074(14) -0.098(14) -0.135(12)
F20 0.67(5) 0.144(14) 0.173(14) 0.063(11) 0.10(2) -0.08(2)
F21 0.253(16) 0.061(7) 0.235(15) 0.042(9) -0.094(13) -0.042(8)
F22 0.160(14) 1.13(10) 0.197(17) 0.26(4) -0.074(13) 0.00(3)
F23 0.253(19) 0.217(18) 0.26(2) -0.070(15) -0.007(15) 0.077(15)
F24 0.141(14) 0.71(5) 1.00(7) -0.61(6) -0.18(3) 0.02(2)
P4B 0.095(4) 0.181(7) 0.086(3) -0.030(4) -0.010(3) -0.007(4)
F19B 0.185(14) 0.171(14) 0.33(2) 0.074(14) -0.098(14) -0.135(12)
F20B 0.67(5) 0.144(14) 0.173(14) 0.063(11) 0.10(2) -0.08(2)
F21B 0.253(16) 0.061(7) 0.235(15) 0.042(9) -0.094(13) -0.042(8)
F22B 0.160(14) 1.13(10) 0.197(17) 0.26(4) -0.074(13) 0.00(3)
F23B 0.253(19) 0.217(18) 0.26(2) -0.070(15) -0.007(15) 0.077(15)
F24B 0.141(14) 0.71(5) 1.00(7) -0.61(6) -0.18(3) 0.02(2)
O1 0.30(2) 0.106(8) 0.066(9) -0.024(7) -0.091(11) 0.097(11)
C1S 0.067(8) 0.060(7) 0.046(7) 0.009(5) -0.023(6) -0.006(6)
C2S 0.060(8) 0.136(17) 0.121(11) -0.083(11) 0.004(8) -0.025(9)
C3S 0.106(16) 0.41(3) 0.076(10) 0.068(15) -0.048(12) -0.15(2)
O1B 0.30(2) 0.106(8) 0.066(9) -0.024(7) -0.091(11) 0.097(11)
C1SB 0.067(8) 0.060(7) 0.046(7) 0.009(5) -0.023(6) -0.006(6)
C2SB 0.060(8) 0.136(17) 0.121(11) -0.083(11) 0.004(8) -0.025(9)
C3SB 0.106(16) 0.41(3) 0.076(10) 0.068(15) -0.048(12) -0.15(2)
O2 0.238(14) 0.214(13) 0.077(6) 0.019(7) -0.018(8) -0.103(11)

loop_
_atom_type_symbol
_atom_type_description
_atom_type_scat_dispersion_real
_atom_type_scat_dispersion_imag
_atom_type_scat_source
C C 0.0033 0.0016 'International Tables Vol C Tables 4.2.6.8 and 6.1.1.4'
H H 0.0000 0.0000 'International Tables Vol C Tables 4.2.6.8 and 6.1.1.4'
N N 0.0061 0.0033 'International Tables Vol C Tables 4.2.6.8 and 6.1.1.4'
F F 0.0171 0.0103 'International Tables Vol C Tables 4.2.6.8 and 6.1.1.4'
P P 0.1023 0.0942 'International Tables Vol C Tables 4.2.6.8 and 6.1.1.4'
Ni Ni 0.3393 1.1124 'International Tables Vol C Tables 4.2.6.8 and 6.1.1.4'
O O 0.0106 0.0060 'International Tables Vol C Tables 4.2.6.8 and 6.1.1.4'

loop_
_geom_angle_atom_site_label_1
_geom_angle_atom_site_label_2
_geom_angle_atom_site_label_3
_geom_angle
_geom_angle_site_symmetry_1
_geom_angle_site_symmetry_3
_geom_angle_publ_flag
N5 Ni1 N3 94.1(2) . . ?
N5 Ni1 N7 94.1(2) . . ?
N3 Ni1 N7 171.7(2) . . ?
N5 Ni1 N18 98.9(2) . . ?
N3 Ni1 N18 87.2(2) . . ?
N7 Ni1 N18 92.8(2) . . ?
N5 Ni1 N10 95.9(2) . . ?
N3 Ni1 N10 90.6(2) . . ?
N7 Ni1 N10 87.2(2) . . ?
N18 Ni1 N10 165.1(2) . . ?
N5 Ni1 Ni2 178.78(17) . . ?
N3 Ni1 Ni2 85.89(15) . . ?
N7 Ni1 Ni2 85.93(16) . . ?
N18 Ni1 Ni2 82.33(14) . . ?
N10 Ni1 Ni2 82.84(15) . . ?
N17 Ni2 N8 89.9(2) . . ?
N17 Ni2 N2 90.3(2) . . ?
N8 Ni2 N2 176.0(2) . . ?
N17 Ni2 N11 176.1(2) . . ?
N8 Ni2 N11 89.8(2) . . ?
N2 Ni2 N11 90.3(2) . . ?
N17 Ni2 Ni1 92.49(15) . . ?
N8 Ni2 Ni1 88.01(17) . . ?
N2 Ni2 Ni1 87.99(16) . . ?
N11 Ni2 Ni1 91.38(16) . . ?
N17 Ni2 Ni3 87.73(15) . . ?
N8 Ni2 Ni3 92.40(17) . . ?
N2 Ni2 Ni3 91.61(16) . . ?
N11 Ni2 Ni3 88.40(16) . . ?
Ni1 Ni2 Ni3 179.54(5) . . ?
N14 Ni3 N16 94.2(2) . . ?
N14 Ni3 N12 94.4(2) . . ?
N16 Ni3 N12 171.3(2) . . ?
N14 Ni3 N1 98.0(2) . . ?
N16 Ni3 N1 89.0(2) . . ?
N12 Ni3 N1 90.7(2) . . ?
N14 Ni3 N9 97.3(2) . . ?
N16 Ni3 N9 92.0(2) . . ?
N12 Ni3 N9 86.1(2) . . ?
N1 Ni3 N9 164.5(2) . . ?
N14 Ni3 Ni2 179.66(19) . . ?
N16 Ni3 Ni2 85.85(15) . . ?
N12 Ni3 Ni2 85.53(16) . . ?
N1 Ni3 Ni2 82.29(14) . . ?
N9 Ni3 Ni2 82.32(15) . . ?
N23 Ni4 N21 95.3(2) . . ?
N23 Ni4 N25 93.4(2) . . ?
N21 Ni4 N25 171.2(2) . . ?
N23 Ni4 N28 99.2(2) . . ?
N21 Ni4 N28 88.5(2) . . ?
N25 Ni4 N28 90.6(2) . . ?
N23 Ni4 N36 96.2(2) . . ?
N21 Ni4 N36 90.9(2) . . ?
N25 Ni4 N36 87.7(2) . . ?
N28 Ni4 N36 164.6(2) . . ?
N23 Ni4 Ni5 178.76(17) . . ?
N21 Ni4 Ni5 84.82(17) . . ?
N25 Ni4 Ni5 86.40(17) . . ?
N28 Ni4 Ni5 82.06(17) . . ?
N36 Ni4 Ni5 82.59(16) . . ?
N35 Ni5 N26 89.8(2) . . ?
N35 Ni5 N20 90.1(2) . . ?
N26 Ni5 N20 176.6(2) . . ?
N35 Ni5 N29 176.2(2) . . ?
N26 Ni5 N29 90.1(2) . . ?
N20 Ni5 N29 90.3(2) . . ?
N35 Ni5 Ni6 87.63(17) . . ?
N26 Ni5 Ni6 90.86(17) . . ?
N20 Ni5 Ni6 92.50(18) . . ?
N29 Ni5 Ni6 88.59(18) . . ?
N35 Ni5 Ni4 91.60(17) . . ?
N26 Ni5 Ni4 87.59(17) . . ?
N20 Ni5 Ni4 89.04(18) . . ?
N29 Ni5 Ni4 92.17(18) . . ?
Ni6 Ni5 Ni4 178.28(5) . . ?
N32 Ni6 N30 94.9(2) . . ?
N32 Ni6 N34 93.8(2) . . ?
N30 Ni6 N34 171.0(2) . . ?
N32 Ni6 N27 96.4(2) . . ?
N30 Ni6 N27 88.4(2) . . ?
N34 Ni6 N27 88.4(2) . . ?
N32 Ni6 N19 98.2(2) . . ?
N30 Ni6 N19 87.7(2) . . ?
N34 Ni6 N19 93.3(2) . . ?
N27 Ni6 N19 165.1(2) . . ?
N32 Ni6 Ni5 179.06(17) . . ?
N30 Ni6 Ni5 85.42(17) . . ?
N34 Ni6 Ni5 85.87(16) . . ?
N27 Ni6 Ni5 82.71(16) . . ?
N19 Ni6 Ni5 82.69(16) . . ?
C15 N1 C11 118.3(6) . . ?
C15 N1 Ni3 119.9(4) . . ?
C11 N1 Ni3 121.6(5) . . ?
C21 N2 C15 123.6(5) . . ?
C21 N2 Ni2 118.7(4) . . ?
C15 N2 Ni2 117.7(4) . . ?
C25 N3 C21 119.9(6) . . ?
C25 N3 Ni1 120.7(4) . . ?
C21 N3 Ni1 119.1(4) . . ?
C31 N4 C25 125.0(6) . . ?
C31 N4 C1 115.9(6) . . ?
C25 N4 C1 115.6(6) . . ?
C31 N5 C35 120.3(6) . . ?
C31 N5 Ni1 119.8(4) . . ?
C35 N5 Ni1 119.7(5) . . ?
C35 N6 C41 126.7(6) . . ?
C35 N6 C2 116.2(6) . . ?
C41 N6 C2 116.2(6) . . ?
C41 N7 C45 120.8(6) . . ?
C41 N7 Ni1 120.4(5) . . ?
C45 N7 Ni1 117.9(4) . . ?
C51 N8 C45 123.5(6) . . ?
C51 N8 Ni2 118.9(4) . . ?
C45 N8 Ni2 117.1(4) . . ?
C51 N9 C55 118.9(6) . . ?
C51 N9 Ni3 119.7(4) . . ?
C55 N9 Ni3 121.3(5) . . ?
C65 N10 C61 118.3(6) . . ?
C65 N10 Ni1 119.0(4) . . ?
C61 N10 Ni1 122.5(5) . . ?
C65 N11 C71 123.0(5) . . ?
C65 N11 Ni2 119.8(4) . . ?
C71 N11 Ni2 116.9(4) . . ?
C75 N12 C71 120.9(6) . . ?
C75 N12 Ni3 119.4(5) . . ?
C71 N12 Ni3 118.5(4) . . ?
C81 N13 C75 127.2(6) . . ?
C81 N13 C3 115.4(6) . . ?
C75 N13 C3 116.2(6) . . ?
C81 N14 C85 119.8(6) . . ?
C81 N14 Ni3 120.2(5) . . ?
C85 N14 Ni3 120.0(5) . . ?
C91 N15 C85 126.5(6) . . ?
C91 N15 C4 115.6(6) . . ?
C85 N15 C4 115.6(6) . . ?
C95 N16 C91 120.3(5) . . ?
C95 N16 Ni3 119.3(4) . . ?
C91 N16 Ni3 120.0(4) . . ?
C101 N17 C95 122.4(5) . . ?
C101 N17 Ni2 118.5(4) . . ?
C95 N17 Ni2 118.9(4) . . ?
C101 N18 C105 118.1(6) . . ?
C101 N18 Ni1 120.5(4) . . ?
C105 N18 Ni1 121.4(5) . . ?
C111 N19 C115 118.8(6) . . ?
C111 N19 Ni6 121.0(5) . . ?
C115 N19 Ni6 120.1(4) . . ?
C115 N20 C121 123.9(5) . . ?
C115 N20 Ni5 118.7(4) . . ?
C121 N20 Ni5 117.2(4) . . ?
C125 N21 C121 120.3(6) . . ?
C125 N21 Ni4 119.4(5) . . ?
C121 N21 Ni4 119.9(4) . . ?
C125 N22 C131 125.8(6) . . ?
C125 N22 C5 116.4(7) . . ?
C131 N22 C5 114.4(7) . . ?
C135 N23 C131 119.9(7) . . ?
C135 N23 Ni4 120.9(5) . . ?
C131 N23 Ni4 119.1(5) . . ?
C141 N24 C135 127.6(6) . . ?
C141 N24 C6 115.0(7) . . ?
C135 N24 C6 116.1(7) . . ?
C141 N25 C145 119.9(6) . . ?
C141 N25 Ni4 121.7(5) . . ?
C145 N25 Ni4 117.5(5) . . ?
C151 N26 C145 123.2(5) . . ?
C151 N26 Ni5 118.5(5) . . ?
C145 N26 Ni5 118.2(4) . . ?
C151 N27 C155 118.2(6) . . ?
C151 N27 Ni6 119.1(4) . . ?
C155 N27 Ni6 122.6(5) . . ?
C161 N28 C165 118.2(6) . . ?
C161 N28 Ni4 121.0(5) . . ?
C165 N28 Ni4 120.4(4) . . ?
C165 N29 C171 123.6(6) . . ?
C165 N29 Ni5 116.7(5) . . ?
C171 N29 Ni5 119.3(5) . . ?
C171 N30 C175 120.3(6) . . ?
C171 N30 Ni6 120.0(5) . . ?
C175 N30 Ni6 119.7(5) . . ?
C181 N31 C175 125.5(6) . . ?
C181 N31 C7 115.5(7) . . ?
C175 N31 C7 116.1(7) . . ?
C181 N32 C185 120.4(6) . . ?
C181 N32 Ni6 119.8(5) . . ?
C185 N32 Ni6 119.8(5) . . ?
C185 N33 C191 126.8(6) . . ?
C185 N33 C8 115.9(6) . . ?
C191 N33 C8 115.3(6) . . ?
C191 N34 C195 120.1(6) . . ?
C191 N34 Ni6 120.7(5) . . ?
C195 N34 Ni6 118.2(4) . . ?
C195 N35 C201 121.9(5) . . ?
C195 N35 Ni5 118.3(4) . . ?
C201 N35 Ni5 119.3(4) . . ?
C201 N36 C205 119.3(6) . . ?
C201 N36 Ni4 119.5(4) . . ?
C205 N36 Ni4 121.2(5) . . ?
N1 C11 C12 123.3(7) . . ?
N1 C11 H11A 118.3 . . ?
C12 C11 H11A 118.3 . . ?
C11 C12 C13 118.2(7) . . ?
C11 C12 H12A 120.9 . . ?
C13 C12 H12A 120.9 . . ?
C14 C13 C12 120.0(7) . . ?
C14 C13 H13A 120.0 . . ?
C12 C13 H13A 120.0 . . ?
C13 C14 C15 118.9(7) . . ?
C13 C14 H14A 120.6 . . ?
C15 C14 H14A 120.6 . . ?
N1 C15 N2 115.4(6) . . ?
N1 C15 C14 121.3(6) . . ?
N2 C15 C14 123.0(6) . . ?
N3 C21 N2 115.4(5) . . ?
N3 C21 C22 120.4(6) . . ?
N2 C21 C22 123.9(6) . . ?
C23 C22 C21 118.6(6) . . ?
C23 C22 H22A 120.7 . . ?
C21 C22 H22A 120.7 . . ?
C22 C23 C24 120.5(7) . . ?
C22 C23 H23A 119.7 . . ?
C24 C23 H23A 119.7 . . ?
C23 C24 C25 118.7(7) . . ?
C23 C24 H24A 120.6 . . ?
C25 C24 H24A 120.6 . . ?
N3 C25 C24 121.7(6) . . ?
N3 C25 N4 117.6(6) . . ?
C24 C25 N4 120.7(6) . . ?
N5 C31 C32 121.6(7) . . ?
N5 C31 N4 118.6(6) . . ?
C32 C31 N4 119.8(7) . . ?
C33 C32 C31 118.1(8) . . ?
C33 C32 H32A 120.9 . . ?
C31 C32 H32A 120.9 . . ?
C34 C33 C32 120.8(7) . . ?
C34 C33 H33A 119.6 . . ?
C32 C33 H33A 119.6 . . ?
C33 C34 C35 119.9(7) . . ?
C33 C34 H34A 120.1 . . ?
C35 C34 H34A 120.1 . . ?
N5 C35 C34 119.3(7) . . ?
N5 C35 N6 120.4(6) . . ?
C34 C35 N6 120.1(7) . . ?
N7 C41 C42 121.0(7) . . ?
N7 C41 N6 119.4(6) . . ?
C42 C41 N6 119.5(6) . . ?
C43 C42 C41 118.7(7) . . ?
C43 C42 H42A 120.7 . . ?
C41 C42 H42A 120.7 . . ?
C42 C43 C44 122.0(7) . . ?
C42 C43 H43A 119.0 . . ?
C44 C43 H43A 119.0 . . ?
C43 C44 C45 117.3(7) . . ?
C43 C44 H44A 121.3 . . ?
C45 C44 H44A 121.3 . . ?
N7 C45 N8 116.1(6) . . ?
N7 C45 C44 120.1(6) . . ?
N8 C45 C44 123.3(7) . . ?
N9 C51 N8 116.6(6) . . ?
N9 C51 C52 119.9(6) . . ?
N8 C51 C52 123.5(6) . . ?
C53 C52 C51 120.1(7) . . ?
C53 C52 H52A 120.0 . . ?
C51 C52 H52A 120.0 . . ?
C52 C53 C54 120.2(8) . . ?
C52 C53 H53A 119.9 . . ?
C54 C53 H53A 119.9 . . ?
C53 C54 C55 116.9(8) . . ?
C53 C54 H54A 121.5 . . ?
C55 C54 H54A 121.5 . . ?
N9 C55 C54 124.1(7) . . ?
N9 C55 H55A 118.0 . . ?
C54 C55 H55A 118.0 . . ?
N10 C61 C62 124.1(7) . . ?
N10 C61 H61A 117.9 . . ?
C62 C61 H61A 117.9 . . ?
C61 C62 C63 117.2(8) . . ?
C61 C62 H62A 121.4 . . ?
C63 C62 H62A 121.4 . . ?
C64 C63 C62 120.6(7) . . ?
C64 C63 H63A 119.7 . . ?
C62 C63 H63A 119.7 . . ?
C63 C64 C65 119.6(7) . . ?
C63 C64 H64A 120.2 . . ?
C65 C64 H64A 120.2 . . ?
N10 C65 N11 115.5(6) . . ?
N10 C65 C64 120.2(6) . . ?
N11 C65 C64 124.1(6) . . ?
N12 C71 N11 116.0(5) . . ?
N12 C71 C72 120.0(6) . . ?
N11 C71 C72 123.4(6) . . ?
C73 C72 C71 118.4(7) . . ?
C73 C72 H72A 120.8 . . ?
C71 C72 H72A 120.8 . . ?
C72 C73 C74 121.9(7) . . ?
C72 C73 H73A 119.0 . . ?
C74 C73 H73A 119.0 . . ?
C73 C74 C75 117.6(7) . . ?
C73 C74 H74A 121.2 . . ?
C75 C74 H74A 121.2 . . ?
N12 C75 C74 121.1(7) . . ?
N12 C75 N13 118.7(6) . . ?
C74 C75 N13 120.1(7) . . ?
N14 C81 C82 120.7(7) . . ?
N14 C81 N13 119.0(6) . . ?
C82 C81 N13 120.2(7) . . ?
C83 C82 C81 119.9(8) . . ?
C83 C82 H82A 120.0 . . ?
C81 C82 H82A 120.0 . . ?
C82 C83 C84 120.5(7) . . ?
C82 C83 H83A 119.7 . . ?
C84 C83 H83A 119.7 . . ?
C83 C84 C85 117.8(7) . . ?
C83 C84 H84A 121.1 . . ?
C85 C84 H84A 121.1 . . ?
N14 C85 C84 121.2(7) . . ?
N14 C85 N15 119.5(6) . . ?
C84 C85 N15 119.3(6) . . ?
N16 C91 C92 120.5(6) . . ?
N16 C91 N15 118.6(6) . . ?
C92 C91 N15 120.8(6) . . ?
C93 C92 C91 119.4(6) . . ?
C93 C92 H92A 120.3 . . ?
C91 C92 H92A 120.3 . . ?
C92 C93 C94 120.6(6) . . ?
C92 C93 H93A 119.7 . . ?
C94 C93 H93A 119.7 . . ?
C93 C94 C95 118.2(6) . . ?
C93 C94 H94A 120.9 . . ?
C95 C94 H94A 120.9 . . ?
N16 C95 N17 114.7(5) . . ?
N16 C95 C94 121.0(6) . . ?
N17 C95 C94 124.0(6) . . ?
N18 C101 N17 115.4(6) . . ?
N18 C101 C102 121.7(6) . . ?
N17 C101 C102 122.8(6) . . ?
C103 C102 C101 118.9(6) . . ?
C103 C102 H10A 120.5 . . ?
C101 C102 H10A 120.5 . . ?
C102 C103 C104 119.7(7) . . ?
C102 C103 H10B 120.2 . . ?
C104 C103 H10B 120.2 . . ?
C105 C104 C103 118.3(7) . . ?
C105 C104 H10C 120.8 . . ?
C103 C104 H10C 120.8 . . ?
N18 C105 C104 123.3(7) . . ?
N18 C105 H10D 118.4 . . ?
C104 C105 H10D 118.4 . . ?
N19 C111 C112 123.2(7) . . ?
N19 C111 H11B 118.4 . . ?
C112 C111 H11B 118.4 . . ?
C113 C112 C111 117.6(7) . . ?
C113 C112 H11C 121.2 . . ?
C111 C112 H11C 121.2 . . ?
C112 C113 C114 120.5(7) . . ?
C112 C113 H11D 119.8 . . ?
C114 C113 H11D 119.8 . . ?
C113 C114 C115 119.0(7) . . ?
C113 C114 H11E 120.5 . . ?
C115 C114 H11E 120.5 . . ?
N19 C115 N20 116.2(6) . . ?
N19 C115 C114 120.7(6) . . ?
N20 C115 C114 123.0(6) . . ?
N21 C121 N20 115.3(6) . . ?
N21 C121 C122 120.9(6) . . ?
N20 C121 C122 123.6(7) . . ?
C123 C122 C121 118.0(8) . . ?
C123 C122 H12B 121.0 . . ?
C121 C122 H12B 121.0 . . ?
C124 C123 C122 121.3(7) . . ?
C124 C123 H12C 119.4 . . ?
C122 C123 H12C 119.4 . . ?
C123 C124 C125 118.8(7) . . ?
C123 C124 H12D 120.6 . . ?
C125 C124 H12D 120.6 . . ?
N21 C125 C124 120.8(7) . . ?
N21 C125 N22 118.2(6) . . ?
C124 C125 N22 120.9(7) . . ?
N23 C131 C132 122.0(8) . . ?
N23 C131 N22 118.8(6) . . ?
C132 C131 N22 119.2(7) . . ?
C131 C132 C133 118.1(9) . . ?
C131 C132 H13B 120.9 . . ?
C133 C132 H13B 120.9 . . ?
C134 C133 C132 120.2(9) . . ?
C134 C133 H13C 119.9 . . ?
C132 C133 H13C 119.9 . . ?
C133 C134 C135 119.0(9) . . ?
C133 C134 H13D 120.5 . . ?
C135 C134 H13D 120.5 . . ?
N23 C135 C134 120.5(7) . . ?
N23 C135 N24 120.8(7) . . ?
C134 C135 N24 118.6(7) . . ?
N25 C141 C142 121.0(7) . . ?
N25 C141 N24 119.0(6) . . ?
C142 C141 N24 119.9(7) . . ?
C141 C142 C143 118.7(8) . . ?
C141 C142 H14B 120.6 . . ?
C143 C142 H14B 120.6 . . ?
C144 C143 C142 120.9(7) . . ?
C144 C143 H14C 119.5 . . ?
C142 C143 H14C 119.5 . . ?
C143 C144 C145 118.8(7) . . ?
C143 C144 H14D 120.6 . . ?
C145 C144 H14D 120.6 . . ?
N26 C145 N25 116.0(6) . . ?
N26 C145 C144 123.2(7) . . ?
N25 C145 C144 120.6(7) . . ?
N27 C151 N26 116.2(6) . . ?
N27 C151 C152 120.9(7) . . ?
N26 C151 C152 122.7(7) . . ?
C153 C152 C151 119.1(8) . . ?
C153 C152 H15A 120.4 . . ?
C151 C152 H15A 120.4 . . ?
C152 C153 C154 119.7(8) . . ?
C152 C153 H15B 120.2 . . ?
C154 C153 H15B 120.2 . . ?
C155 C154 C153 118.3(8) . . ?
C155 C154 H15C 120.9 . . ?
C153 C154 H15C 120.9 . . ?
N27 C155 C154 123.7(8) . . ?
N27 C155 H15D 118.2 . . ?
C154 C155 H15D 118.2 . . ?
N28 C161 C162 124.0(8) . . ?
N28 C161 H16A 118.0 . . ?
C162 C161 H16A 118.0 . . ?
C161 C162 C163 117.8(8) . . ?
C161 C162 H16B 121.1 . . ?
C163 C162 H16B 121.1 . . ?
C164 C163 C162 120.1(8) . . ?
C164 C163 H16C 119.9 . . ?
C162 C163 H16C 119.9 . . ?
C163 C164 C165 119.3(8) . . ?
C163 C164 H16D 120.3 . . ?
C165 C164 H16D 120.3 . . ?
N28 C165 N29 115.8(6) . . ?
N28 C165 C164 120.5(7) . . ?
N29 C165 C164 123.4(7) . . ?
N30 C171 N29 115.4(6) . . ?
N30 C171 C172 120.4(7) . . ?
N29 C171 C172 124.0(7) . . ?
C173 C172 C171 118.0(8) . . ?
C173 C172 H17A 121.0 . . ?
C171 C172 H17A 121.0 . . ?
C172 C173 C174 121.2(7) . . ?
C172 C173 H17B 119.4 . . ?
C174 C173 H17B 119.4 . . ?
C173 C174 C175 118.8(8) . . ?
C173 C174 H17C 120.6 . . ?
C175 C174 H17C 120.6 . . ?
N30 C175 C174 121.2(7) . . ?
N30 C175 N31 118.2(6) . . ?
C174 C175 N31 120.6(7) . . ?
N32 C181 C182 121.0(7) . . ?
N32 C181 N31 118.8(7) . . ?
C182 C181 N31 120.2(7) . . ?
C183 C182 C181 118.9(8) . . ?
C183 C182 H18A 120.5 . . ?
C181 C182 H18A 120.5 . . ?
C182 C183 C184 120.0(8) . . ?
C182 C183 H18B 120.0 . . ?
C184 C183 H18B 120.0 . . ?
C183 C184 C185 119.6(8) . . ?
C183 C184 H18C 120.2 . . ?
C185 C184 H18C 120.2 . . ?
N32 C185 C184 120.1(8) . . ?
N32 C185 N33 120.1(6) . . ?
C184 C185 N33 119.7(7) . . ?
N34 C191 C192 121.2(7) . . ?
N34 C191 N33 118.4(6) . . ?
C192 C191 N33 120.3(6) . . ?
C193 C192 C191 118.7(7) . . ?
C193 C192 H19A 120.6 . . ?
C191 C192 H19A 120.6 . . ?
C192 C193 C194 121.2(7) . . ?
C192 C193 H19B 119.4 . . ?
C194 C193 H19B 119.4 . . ?
C193 C194 C195 118.3(7) . . ?
C193 C194 H19C 120.9 . . ?
C195 C194 H19C 120.9 . . ?
N35 C195 N34 114.9(5) . . ?
N35 C195 C194 124.2(7) . . ?
N34 C195 C194 120.4(6) . . ?
N36 C201 N35 116.1(6) . . ?
N36 C201 C202 120.9(6) . . ?
N35 C201 C202 122.9(6) . . ?
C203 C202 C201 118.7(7) . . ?
C203 C202 H20A 120.6 . . ?
C201 C202 H20A 120.6 . . ?
C202 C203 C204 120.7(7) . . ?
C202 C203 H20B 119.6 . . ?
C204 C203 H20B 119.6 . . ?
C203 C204 C205 118.2(7) . . ?
C203 C204 H20C 120.9 . . ?
C205 C204 H20C 120.9 . . ?
N36 C205 C204 122.0(7) . . ?
N36 C205 H20D 119.0 . . ?
C204 C205 H20D 119.0 . . ?
N4 C1 H1A 109.5 . . ?
N4 C1 H1B 109.5 . . ?
H1A C1 H1B 109.5 . . ?
N4 C1 H1C 109.5 . . ?
H1A C1 H1C 109.5 . . ?
H1B C1 H1C 109.5 . . ?
N6 C2 H2A 109.5 . . ?
N6 C2 H2B 109.5 . . ?
H2A C2 H2B 109.5 . . ?
N6 C2 H2C 109.5 . . ?
H2A C2 H2C 109.5 . . ?
H2B C2 H2C 109.5 . . ?
N13 C3 H3A 109.5 . . ?
N13 C3 H3B 109.5 . . ?
H3A C3 H3B 109.5 . . ?
N13 C3 H3C 109.5 . . ?
H3A C3 H3C 109.5 . . ?
H3B C3 H3C 109.5 . . ?
N15 C4 H4A 109.5 . . ?
N15 C4 H4B 109.5 . . ?
H4A C4 H4B 109.5 . . ?
N15 C4 H4C 109.5 . . ?
H4A C4 H4C 109.5 . . ?
H4B C4 H4C 109.5 . . ?
N22 C5 H5A 109.5 . . ?
N22 C5 H5B 109.5 . . ?
H5A C5 H5B 109.5 . . ?
N22 C5 H5C 109.5 . . ?
H5A C5 H5C 109.5 . . ?
H5B C5 H5C 109.5 . . ?
N24 C6 H6A 109.5 . . ?
N24 C6 H6B 109.5 . . ?
H6A C6 H6B 109.5 . . ?
N24 C6 H6C 109.5 . . ?
H6A C6 H6C 109.5 . . ?
H6B C6 H6C 109.5 . . ?
N31 C7 H7A 109.5 . . ?
N31 C7 H7B 109.5 . . ?
H7A C7 H7B 109.5 . . ?
N31 C7 H7C 109.5 . . ?
H7A C7 H7C 109.5 . . ?
H7B C7 H7C 109.5 . . ?
N33 C8 H8A 109.5 . . ?
N33 C8 H8B 109.5 . . ?
H8A C8 H8B 109.5 . . ?
N33 C8 H8C 109.5 . . ?
H8A C8 H8C 109.5 . . ?
H8B C8 H8C 109.5 . . ?
F2 P1 F5 90.9(7) . . ?
F2 P1 F6 89.4(6) . . ?
F5 P1 F6 89.9(6) . . ?
F2 P1 F4 92.4(7) . . ?
F5 P1 F4 89.8(7) . . ?
F6 P1 F4 178.2(8) . . ?
F2 P1 F3 90.6(7) . . ?
F5 P1 F3 178.3(8) . . ?
F6 P1 F3 90.7(6) . . ?
F4 P1 F3 89.5(7) . . ?
F2 P1 F1 178.1(8) . . ?
F5 P1 F1 90.3(7) . . ?
F6 P1 F1 89.1(6) . . ?
F4 P1 F1 89.1(7) . . ?
F3 P1 F1 88.2(6) . . ?
F2B P1B F5B 90.4(7) . . ?
F2B P1B F6B 90.5(6) . . ?
F5B P1B F6B 90.9(6) . . ?
F2B P1B F3B 90.4(7) . . ?
F5B P1B F3B 178.1(8) . . ?
F6B P1B F3B 90.8(6) . . ?
F2B P1B F1B 179.1(8) . . ?
F5B P1B F1B 90.3(7) . . ?
F6B P1B F1B 90.1(6) . . ?
F3B P1B F1B 88.9(6) . . ?
F2B P1B F4B 90.5(7) . . ?
F5B P1B F4B 90.0(7) . . ?
F6B P1B F4B 178.7(8) . . ?
F3B P1B F4B 88.3(6) . . ?
F1B P1B F4B 88.9(7) . . ?
F7 P2 F11 91.1(5) . . ?
F7 P2 F9 90.1(5) . . ?
F11 P2 F9 178.6(6) . . ?
F7 P2 F12 91.9(5) . . ?
F11 P2 F12 88.6(5) . . ?
F9 P2 F12 91.9(6) . . ?
F7 P2 F10 90.8(5) . . ?
F11 P2 F10 88.3(5) . . ?
F9 P2 F10 91.2(6) . . ?
F12 P2 F10 175.9(6) . . ?
F7 P2 F8 177.4(5) . . ?
F11 P2 F8 91.2(5) . . ?
F9 P2 F8 87.6(5) . . ?
F12 P2 F8 89.2(5) . . ?
F10 P2 F8 88.2(4) . . ?
F7B P2B F12B 90.5(8) . . ?
F7B P2B F11B 90.7(8) . . ?
F12B P2B F11B 90.3(8) . . ?
F7B P2B F9B 90.3(8) . . ?
F12B P2B F9B 90.6(8) . . ?
F11B P2B F9B 178.7(10) . . ?
F7B P2B F10B 90.4(8) . . ?
F12B P2B F10B 179.0(10) . . ?
F11B P2B F10B 89.4(8) . . ?
F9B P2B F10B 89.7(8) . . ?
F7B P2B F8B 179.7(10) . . ?
F12B P2B F8B 89.8(8) . . ?
F11B P2B F8B 89.5(8) . . ?
F9B P2B F8B 89.5(8) . . ?
F10B P2B F8B 89.3(8) . . ?
F14 P3 F17 91.1(6) . . ?
F14 P3 F13 177.8(7) . . ?
F17 P3 F13 89.4(5) . . ?
F14 P3 F18 87.3(6) . . ?
F17 P3 F18 89.9(5) . . ?
F13 P3 F18 90.5(6) . . ?
F14 P3 F16 90.1(6) . . ?
F17 P3 F16 90.9(5) . . ?
F13 P3 F16 92.1(6) . . ?
F18 P3 F16 177.3(6) . . ?
F14 P3 F15 90.6(5) . . ?
F17 P3 F15 178.2(7) . . ?
F13 P3 F15 89.0(5) . . ?
F18 P3 F15 90.8(5) . . ?
F16 P3 F15 88.5(5) . . ?
F17B P3B F13B 90.2(8) . . ?
F17B P3B F15B 179.3(10) . . ?
F13B P3B F15B 89.5(8) . . ?
F17B P3B F14B 89.6(8) . . ?
F13B P3B F14B 179.5(10) . . ?
F15B P3B F14B 90.8(8) . . ?
F17B P3B F18B 89.9(8) . . ?
F13B P3B F18B 90.4(8) . . ?
F15B P3B F18B 90.8(8) . . ?
F14B P3B F18B 89.2(8) . . ?
F17B P3B F16B 89.9(8) . . ?
F13B P3B F16B 90.2(8) . . ?
F15B P3B F16B 89.4(8) . . ?
F14B P3B F16B 90.2(8) . . ?
F18B P3B F16B 179.4(11) . . ?
F21 P4 F19 90.7(8) . . ?
F21 P4 F24 90.4(8) . . ?
F19 P4 F24 91.0(8) . . ?
F21 P4 F23 178.6(9) . . ?
F19 P4 F23 89.8(8) . . ?
F24 P4 F23 90.9(8) . . ?
F21 P4 F20 89.5(8) . . ?
F19 P4 F20 178.8(10) . . ?
F24 P4 F20 90.2(8) . . ?
F23 P4 F20 90.0(8) . . ?
F21 P4 F22 89.8(8) . . ?
F19 P4 F22 89.3(8) . . ?
F24 P4 F22 179.6(11) . . ?
F23 P4 F22 88.9(8) . . ?
F20 P4 F22 89.5(8) . . ?
F21B P4B F19B 84.6(6) . . ?
F21B P4B F22B 92.3(7) . . ?
F19B P4B F22B 89.1(6) . . ?
F21B P4B F20B 91.8(6) . . ?
F19B P4B F20B 176.1(8) . . ?
F22B P4B F20B 89.4(7) . . ?
F21B P4B F24B 89.8(6) . . ?
F19B P4B F24B 92.8(7) . . ?
F22B P4B F24B 177.4(8) . . ?
F20B P4B F24B 88.9(7) . . ?
F21B P4B F23B 176.9(7) . . ?
F19B P4B F23B 92.8(6) . . ?
F22B P4B F23B 89.4(7) . . ?
F20B P4B F23B 90.8(6) . . ?
F24B P4B F23B 88.6(6) . . ?
O1 C1S C3S 120.9(11) . . ?
O1 C1S C2S 119.7(10) . . ?
C3S C1S C2S 119.3(12) . . ?
C1S C2S H2SA 109.5 . . ?
C1S C2S H2SB 109.5 . . ?
H2SA C2S H2SB 109.5 . . ?
C1S C2S H2SC 109.5 . . ?
H2SA C2S H2SC 109.5 . . ?
H2SB C2S H2SC 109.5 . . ?
C1S C3S H3SA 109.5 . . ?
C1S C3S H3SB 109.5 . . ?
H3SA C3S H3SB 109.5 . . ?
C1S C3S H3SC 109.5 . . ?
H3SA C3S H3SC 109.5 . . ?
H3SB C3S H3SC 109.5 . . ?
O1B C1SB C3SB 119.7(15) . . ?
O1B C1SB C2SB 120.0(15) . . ?
C3SB C1SB C2SB 120.3(19) . . ?
C1SB C2SB H2SD 109.5 . . ?
C1SB C2SB H2SE 109.5 . . ?
H2SD C2SB H2SE 109.5 . . ?
C1SB C2SB H2SF 109.5 . . ?
H2SD C2SB H2SF 109.5 . . ?
H2SE C2SB H2SF 109.5 . . ?
C1SB C3SB H3SD 109.5 . . ?
C1SB C3SB H3SE 109.5 . . ?
H3SD C3SB H3SE 109.5 . . ?
C1SB C3SB H3SF 109.5 . . ?
H3SD C3SB H3SF 109.5 . . ?
H3SE C3SB H3SF 109.5 . . ?
C4S O3 C5S 68(2) . 2_865 ?
O3 C4S C6S 118.0(15) . . ?
O3 C4S C5S 121.3(14) . . ?
C6S C4S C5S 120.5(19) . . ?
O3 C4S C5S 74(2) . 2_865 ?
C6S C4S C5S 95(3) . 2_865 ?
C5S C4S C5S 104(2) . 2_865 ?
C4S C5S C4S 76(2) . 2_865 ?
C4S C5S O3 95(2) . 2_865 ?
C4S C5S O3 38.0(8) 2_865 2_865 ?
C4S C5S H5SA 109.5 . . ?
C4S C5S H5SA 75.7 2_865 . ?
O3 C5S H5SA 99.1 2_865 . ?
C4S C5S H5SB 109.5 . . ?
C4S C5S H5SB 170.1 2_865 . ?
O3 C5S H5SB 132.1 2_865 . ?
H5SA C5S H5SB 109.5 . . ?
C4S C5S H5SC 109.5 . . ?
C4S C5S H5SC 60.6 2_865 . ?
O3 C5S H5SC 22.8 2_865 . ?
H5SA C5S H5SC 109.5 . . ?
H5SB C5S H5SC 109.5 . . ?
C4S C6S H6SA 109.5 . . ?
C4S C6S H6SB 109.5 . . ?
H6SA C6S H6SB 109.5 . . ?
C4S C6S H6SC 109.5 . . ?
H6SA C6S H6SC 109.5 . . ?
H6SB C6S H6SC 109.5 . . ?

loop_
_geom_bond_atom_site_label_1
_geom_bond_atom_site_label_2
_geom_bond_distance
_geom_bond_site_symmetry_2
_geom_bond_publ_flag
Ni1 N5 1.977(6) . ?
Ni1 N3 1.995(5) . ?
Ni1 N7 2.005(5) . ?
Ni1 N18 2.121(5) . ?
Ni1 N10 2.124(5) . ?
Ni1 Ni2 2.3433(14) . ?
Ni2 N17 1.883(5) . ?
Ni2 N8 1.886(5) . ?
Ni2 N2 1.888(5) . ?
Ni2 N11 1.890(5) . ?
Ni2 Ni3 2.3474(14) . ?
Ni3 N14 1.979(5) . ?
Ni3 N16 2.003(5) . ?
Ni3 N12 2.015(5) . ?
Ni3 N1 2.126(6) . ?
Ni3 N9 2.128(5) . ?
Ni4 N23 1.989(6) . ?
Ni4 N21 2.013(5) . ?
Ni4 N25 2.014(5) . ?
Ni4 N28 2.113(6) . ?
Ni4 N36 2.128(5) . ?
Ni4 Ni5 2.3638(15) . ?
Ni5 N35 1.875(5) . ?
Ni5 N26 1.880(5) . ?
Ni5 N20 1.885(5) . ?
Ni5 N29 1.892(5) . ?
Ni5 Ni6 2.3525(15) . ?
Ni6 N32 1.992(6) . ?
Ni6 N30 1.994(6) . ?
Ni6 N34 2.008(5) . ?
Ni6 N27 2.101(6) . ?
Ni6 N19 2.107(5) . ?
N1 C15 1.342(8) . ?
N1 C11 1.345(8) . ?
N2 C21 1.372(8) . ?
N2 C15 1.376(8) . ?
N3 C25 1.337(8) . ?
N3 C21 1.354(8) . ?
N4 C31 1.406(9) . ?
N4 C25 1.411(9) . ?
N4 C1 1.469(9) . ?
N5 C31 1.343(9) . ?
N5 C35 1.364(8) . ?
N6 C35 1.394(9) . ?
N6 C41 1.412(10) . ?
N6 C2 1.475(9) . ?
N7 C41 1.341(8) . ?
N7 C45 1.363(9) . ?
N8 C51 1.364(8) . ?
N8 C45 1.373(8) . ?
N9 C51 1.337(8) . ?
N9 C55 1.345(9) . ?
N10 C65 1.350(8) . ?
N10 C61 1.351(9) . ?
N11 C65 1.370(8) . ?
N11 C71 1.373(8) . ?
N12 C75 1.341(8) . ?
N12 C71 1.359(8) . ?
N13 C81 1.409(9) . ?
N13 C75 1.412(9) . ?
N13 C3 1.475(9) . ?
N14 C81 1.339(9) . ?
N14 C85 1.350(9) . ?
N15 C91 1.404(8) . ?
N15 C85 1.407(9) . ?
N15 C4 1.471(9) . ?
N16 C95 1.353(8) . ?
N16 C91 1.354(8) . ?
N17 C101 1.372(8) . ?
N17 C95 1.381(8) . ?
N18 C101 1.347(8) . ?
N18 C105 1.354(8) . ?
N19 C111 1.342(9) . ?
N19 C115 1.358(8) . ?
N20 C115 1.366(9) . ?
N20 C121 1.384(8) . ?
N21 C125 1.359(8) . ?
N21 C121 1.362(9) . ?
N22 C125 1.394(9) . ?
N22 C131 1.417(10) . ?
N22 C5 1.485(9) . ?
N23 C135 1.343(9) . ?
N23 C131 1.351(9) . ?
N24 C141 1.404(10) . ?
N24 C135 1.410(10) . ?
N24 C6 1.453(10) . ?
N25 C141 1.348(9) . ?
N25 C145 1.373(9) . ?
N26 C151 1.369(9) . ?
N26 C145 1.373(9) . ?
N27 C151 1.341(9) . ?
N27 C155 1.343(9) . ?
N28 C161 1.350(9) . ?
N28 C165 1.360(9) . ?
N29 C165 1.370(9) . ?
N29 C171 1.374(9) . ?
N30 C171 1.351(9) . ?
N30 C175 1.351(9) . ?
N31 C181 1.406(9) . ?
N31 C175 1.408(10) . ?
N31 C7 1.463(10) . ?
N32 C181 1.344(9) . ?
N32 C185 1.344(9) . ?
N33 C185 1.397(10) . ?
N33 C191 1.407(10) . ?
N33 C8 1.479(9) . ?
N34 C191 1.344(8) . ?
N34 C195 1.374(9) . ?
N35 C195 1.371(8) . ?
N35 C201 1.385(8) . ?
N36 C201 1.336(8) . ?
N36 C205 1.349(9) . ?
C11 C12 1.370(10) . ?
C11 H11A 0.9400 . ?
C12 C13 1.385(11) . ?
C12 H12A 0.9400 . ?
C13 C14 1.361(10) . ?
C13 H13A 0.9400 . ?
C14 C15 1.412(9) . ?
C14 H14A 0.9400 . ?
C21 C22 1.400(9) . ?
C22 C23 1.367(9) . ?
C22 H22A 0.9400 . ?
C23 C24 1.373(10) . ?
C23 H23A 0.9400 . ?
C24 C25 1.378(10) . ?
C24 H24A 0.9400 . ?
C31 C32 1.382(10) . ?
C32 C33 1.375(11) . ?
C32 H32A 0.9400 . ?
C33 C34 1.361(12) . ?
C33 H33A 0.9400 . ?
C34 C35 1.389(10) . ?
C34 H34A 0.9400 . ?
C41 C42 1.391(10) . ?
C42 C43 1.356(11) . ?
C42 H42A 0.9400 . ?
C43 C44 1.387(10) . ?
C43 H43A 0.9400 . ?
C44 C45 1.411(9) . ?
C44 H44A 0.9400 . ?
C51 C52 1.408(9) . ?
C52 C53 1.369(11) . ?
C52 H52A 0.9400 . ?
C53 C54 1.374(12) . ?
C53 H53A 0.9400 . ?
C54 C55 1.381(11) . ?
C54 H54A 0.9400 . ?
C55 H55A 0.9400 . ?
C61 C62 1.368(11) . ?
C61 H61A 0.9400 . ?
C62 C63 1.380(11) . ?
C62 H62A 0.9400 . ?
C63 C64 1.364(11) . ?
C63 H63A 0.9400 . ?
C64 C65 1.407(9) . ?
C64 H64A 0.9400 . ?
C71 C72 1.397(9) . ?
C72 C73 1.363(10) . ?
C72 H72A 0.9400 . ?
C73 C74 1.381(11) . ?
C73 H73A 0.9400 . ?
C74 C75 1.389(10) . ?
C74 H74A 0.9400 . ?
C81 C82 1.359(10) . ?
C82 C83 1.358(12) . ?
C82 H82A 0.9400 . ?
C83 C84 1.370(11) . ?
C83 H83A 0.9400 . ?
C84 C85 1.381(9) . ?
C84 H84A 0.9400 . ?
C91 C92 1.382(9) . ?
C92 C93 1.377(10) . ?
C92 H92A 0.9400 . ?
C93 C94 1.379(9) . ?
C93 H93A 0.9400 . ?
C94 C95 1.397(9) . ?
C94 H94A 0.9400 . ?
C101 C102 1.401(9) . ?
C102 C103 1.371(10) . ?
C102 H10A 0.9400 . ?
C103 C104 1.393(10) . ?
C103 H10B 0.9400 . ?
C104 C105 1.366(10) . ?
C104 H10C 0.9400 . ?
C105 H10D 0.9400 . ?
C111 C112 1.392(10) . ?
C111 H11B 0.9400 . ?
C112 C113 1.368(11) . ?
C112 H11C 0.9400 . ?
C113 C114 1.387(11) . ?
C113 H11D 0.9400 . ?
C114 C115 1.395(9) . ?
C114 H11E 0.9400 . ?
C121 C122 1.393(9) . ?
C122 C123 1.384(10) . ?
C122 H12B 0.9400 . ?
C123 C124 1.378(11) . ?
C123 H12C 0.9400 . ?
C124 C125 1.383(10) . ?
C124 H12D 0.9400 . ?
C131 C132 1.377(11) . ?
C132 C133 1.381(13) . ?
C132 H13B 0.9400 . ?
C133 C134 1.380(13) . ?
C133 H13C 0.9400 . ?
C134 C135 1.394(11) . ?
C134 H13D 0.9400 . ?
C141 C142 1.385(10) . ?
C142 C143 1.386(11) . ?
C142 H14B 0.9400 . ?
C143 C144 1.366(11) . ?
C143 H14C 0.9400 . ?
C144 C145 1.391(9) . ?
C144 H14D 0.9400 . ?
C151 C152 1.413(10) . ?
C152 C153 1.359(11) . ?
C152 H15A 0.9400 . ?
C153 C154 1.386(13) . ?
C153 H15B 0.9400 . ?
C154 C155 1.360(11) . ?
C154 H15C 0.9400 . ?
C155 H15D 0.9400 . ?
C161 C162 1.359(10) . ?
C161 H16A 0.9400 . ?
C162 C163 1.391(12) . ?
C162 H16B 0.9400 . ?
C163 C164 1.368(11) . ?
C163 H16C 0.9400 . ?
C164 C165 1.406(10) . ?
C164 H16D 0.9400 . ?
C171 C172 1.409(10) . ?
C172 C173 1.373(11) . ?
C172 H17A 0.9400 . ?
C173 C174 1.373(12) . ?
C173 H17B 0.9400 . ?
C174 C175 1.377(10) . ?
C174 H17C 0.9400 . ?
C181 C182 1.388(11) . ?
C182 C183 1.366(12) . ?
C182 H18A 0.9400 . ?
C183 C184 1.368(12) . ?
C183 H18B 0.9400 . ?
C184 C185 1.391(11) . ?
C184 H18C 0.9400 . ?
C191 C192 1.382(10) . ?
C192 C193 1.375(11) . ?
C192 H19A 0.9400 . ?
C193 C194 1.378(10) . ?
C193 H19B 0.9400 . ?
C194 C195 1.392(9) . ?
C194 H19C 0.9400 . ?
C201 C202 1.402(9) . ?
C202 C203 1.359(11) . ?
C202 H20A 0.9400 . ?
C203 C204 1.371(11) . ?
C203 H20B 0.9400 . ?
C204 C205 1.378(10) . ?
C204 H20C 0.9400 . ?
C205 H20D 0.9400 . ?
C1 H1A 0.9700 . ?
C1 H1B 0.9700 . ?
C1 H1C 0.9700 . ?
C2 H2A 0.9700 . ?
C2 H2B 0.9700 . ?
C2 H2C 0.9700 . ?
C3 H3A 0.9700 . ?
C3 H3B 0.9700 . ?
C3 H3C 0.9700 . ?
C4 H4A 0.9700 . ?
C4 H4B 0.9700 . ?
C4 H4C 0.9700 . ?
C5 H5A 0.9700 . ?
C5 H5B 0.9700 . ?
C5 H5C 0.9700 . ?
C6 H6A 0.9700 . ?
C6 H6B 0.9700 . ?
C6 H6C 0.9700 . ?
C7 H7A 0.9700 . ?
C7 H7B 0.9700 . ?
C7 H7C 0.9700 . ?
C8 H8A 0.9700 . ?
C8 H8B 0.9700 . ?
C8 H8C 0.9700 . ?
P1 F2 1.551(7) . ?
P1 F5 1.561(6) . ?
P1 F6 1.563(6) . ?
P1 F4 1.567(6) . ?
P1 F3 1.568(6) . ?
P1 F1 1.571(6) . ?
P1B F2B 1.549(7) . ?
P1B F5B 1.560(7) . ?
P1B F6B 1.561(7) . ?
P1B F3B 1.568(7) . ?
P1B F1B 1.573(7) . ?
P1B F4B 1.574(7) . ?
P2 F7 1.559(6) . ?
P2 F11 1.560(6) . ?
P2 F9 1.563(6) . ?
P2 F12 1.565(6) . ?
P2 F10 1.569(6) . ?
P2 F8 1.581(6) . ?
P2B F7B 1.561(7) . ?
P2B F12B 1.561(7) . ?
P2B F11B 1.562(7) . ?
P2B F9B 1.562(7) . ?
P2B F10B 1.563(7) . ?
P2B F8B 1.569(7) . ?
P3 F14 1.551(6) . ?
P3 F17 1.555(6) . ?
P3 F13 1.558(6) . ?
P3 F18 1.563(6) . ?
P3 F16 1.568(6) . ?
P3 F15 1.572(6) . ?
P3B F17B 1.561(7) . ?
P3B F13B 1.562(7) . ?
P3B F15B 1.562(7) . ?
P3B F14B 1.563(7) . ?
P3B F18B 1.563(7) . ?
P3B F16B 1.567(7) . ?
P4 F21 1.560(7) . ?
P4 F19 1.561(7) . ?
P4 F24 1.561(7) . ?
P4 F23 1.565(7) . ?
P4 F20 1.567(7) . ?
P4 F22 1.572(7) . ?
P4B F21B 1.550(7) . ?
P4B F19B 1.552(7) . ?
P4B F22B 1.568(7) . ?
P4B F20B 1.570(7) . ?
P4B F24B 1.574(7) . ?
P4B F23B 1.581(7) . ?
O1 C1S 1.220(7) . ?
C1S C3S 1.411(7) . ?
C1S C2S 1.412(7) . ?
C2S H2SA 0.9700 . ?
C2S H2SB 0.9700 . ?
C2S H2SC 0.9700 . ?
C3S H3SA 0.9700 . ?
C3S H3SB 0.9700 . ?
C3S H3SC 0.9700 . ?
O1B C1SB 1.232(8) . ?
C1SB C3SB 1.407(8) . ?
C1SB C2SB 1.407(8) . ?
C2SB H2SD 0.9700 . ?
C2SB H2SE 0.9700 . ?
C2SB H2SF 0.9700 . ?
C3SB H3SD 0.9700 . ?
C3SB H3SE 0.9700 . ?
C3SB H3SF 0.9700 . ?
O3 C4S 1.236(8) . ?
O3 C5S 1.93(4) 2_865 ?
C4S C6S 1.406(6) . ?
C4S C5S 1.411(10) . ?
C4S C5S 1.87(5) 2_865 ?
C5S C4S 1.87(5) 2_865 ?
C5S O3 1.93(4) 2_865 ?
C5S H5SA 0.9700 . ?
C5S H5SB 0.9700 . ?
C5S H5SC 0.9700 . ?
C6S H6SA 0.9700 . ?
C6S H6SB 0.9700 . ?
C6S H6SC 0.9700 . ?
